data_7002261
loop_
_publ_author_name
'Minato, Makoto'
'Kikutsuji, Gosuke'
'Kakeya, Masaki'
'Osakada, Kohtaro'
'Yamasaki, Mikio'

_publ_section_title
;
 Reaction of isocyanides with a molybdenum complex containing a
 tridentate silyl-phosphine ligand: the Si ligand effect on site
 preference of the isocyanide ligands
;
_journal_issue 37
_journal_name_full 'Dalton Transactions'
_journal_page_first 7684
_journal_page_last 7687
_journal_paper_doi 10.1039/b819837c
_journal_year 2009
_chemical_formula_moiety 'C71 H68 Mo N P4 Si, C7 H8 '
_chemical_formula_sum 'C78 H76 Mo N P4 Si'
_chemical_formula_weight 1275.39
_space_group_IT_number 2
_symmetry_cell_setting triclinic
_symmetry_Int_Tables_number 2
_symmetry_space_group_name_Hall '-P 1'
_symmetry_space_group_name_H-M 'P -1'
_cell_angle_alpha 78.492(6)
_cell_angle_beta 83.694(7)
_cell_angle_gamma 86.519(7)
_cell_formula_units_Z 2
_cell_length_a 12.916(3)
_cell_length_b 13.954(3)
_cell_length_c 18.290(4)
_cell_measurement_reflns_used 5597
_cell_measurement_temperature 113.1
_cell_measurement_theta_max 25.0
_cell_measurement_theta_min 3.1
_cell_volume 3208.0(12)
_computing_cell_refinement CrystalClear
_computing_data_collection CrystalClear
_computing_data_reduction CrystalStructure
_computing_publication_material 'CrystalStructure 3.8'
_computing_structure_refinement SHELXL
_computing_structure_solution SIR2002
_diffrn_detector_area_resol_mean 7.31
_diffrn_measured_fraction_theta_full 0.923
_diffrn_measured_fraction_theta_max 0.923
_diffrn_measurement_device_type 'Rigaku Saturn'
_diffrn_measurement_method \w
_diffrn_radiation_type 'Mo K\a'
_diffrn_radiation_wavelength 0.71075
_diffrn_reflns_av_R_equivalents 0.046
_diffrn_reflns_limit_h_max 15
_diffrn_reflns_limit_h_min -15
_diffrn_reflns_limit_k_max 16
_diffrn_reflns_limit_k_min -14
_diffrn_reflns_limit_l_max 21
_diffrn_reflns_limit_l_min -18
_diffrn_reflns_number 17709
_diffrn_reflns_theta_full 25.04
_diffrn_reflns_theta_max 25.04
_exptl_absorpt_coefficient_mu 0.368
_exptl_absorpt_correction_T_max 0.978
_exptl_absorpt_correction_T_min 0.880
_exptl_absorpt_correction_type multi-scan
_exptl_absorpt_process_details 'Jacobson, R. (1998) Private communication'
_exptl_crystal_colour yellow
_exptl_crystal_density_diffrn 1.320
_exptl_crystal_density_method 'not measured'
_exptl_crystal_description prism
_exptl_crystal_F_000 1334.00
_exptl_crystal_size_max 0.16
_exptl_crystal_size_mid 0.08
_exptl_crystal_size_min 0.06
_refine_diff_density_max 0.84
_refine_diff_density_min -0.79
_refine_ls_extinction_method none
_refine_ls_goodness_of_fit_ref 1.033
_refine_ls_hydrogen_treatment constr
_refine_ls_number_parameters 762
_refine_ls_number_reflns 10486
_refine_ls_number_restraints 1
_refine_ls_R_factor_gt 0.0625
_refine_ls_shift/su_max 0.0000
_refine_ls_structure_factor_coef Fsqd
_refine_ls_weighting_details 'w = 1/[\s^2^(Fo^2^)+(0.0483P)^2^+9.2490P] where P=(Fo^2^+2Fc^2^)/3'
_refine_ls_weighting_scheme calc
_refine_ls_wR_factor_ref 0.1529
_reflns_number_gt 7384
_reflns_number_total 10486
_reflns_threshold_expression F^2^>2.0\s(F^2^)
_cod_data_source_file b819837c.txt
_cod_data_source_block '__sc0466'
_cod_original_cell_volume 3207.8(13)
_cod_original_formula_sum 'C78 H76 Mo N P4 Si '
_cod_database_code 7002261

loop_
_symmetry_equiv_pos_site_id
_symmetry_equiv_pos_as_xyz
1 +X,+Y,+Z
2 -X,-Y,-Z

loop_
_atom_site_label
_atom_site_type_symbol
_atom_site_fract_x
_atom_site_fract_y
_atom_site_fract_z
_atom_site_U_iso_or_equiv
_atom_site_adp_type
_atom_site_occupancy
_atom_site_symmetry_multiplicity
_atom_site_calc_flag
_atom_site_refinement_flags
_atom_site_disorder_assembly
_atom_site_disorder_group
Mo(1) Mo 0.26673(3) 0.26235(3) 0.28651(2) 0.01687(13) Uani 1.00 1 d . . .
P(1) P 0.37234(10) 0.13693(9) 0.36297(7) 0.0169(2) Uani 1.00 1 d . . .
P(2) P 0.12521(10) 0.15733(10) 0.36326(8) 0.0201(3) Uani 1.00 1 d . . .
P(3) P 0.14970(10) 0.37909(10) 0.21495(7) 0.0170(2) Uani 1.00 1 d . . .
P(4) P 0.24203(10) 0.39156(10) 0.36554(7) 0.0182(2) Uani 1.00 1 d . . .
Si(1) Si 0.38232(10) 0.35592(10) 0.17632(8) 0.0183(3) Uani 1.00 1 d . . .
N(1) N 0.2762(3) 0.1489(3) 0.1501(2) 0.0271(10) Uani 1.00 1 d . . .
C(1) C 0.2739(3) 0.1885(3) 0.2030(2) 0.0216(11) Uani 1.00 1 d . A .
C(2A) C 0.2782(9) 0.0998(9) 0.0888(6) 0.034(2) Uiso 0.50 1 d P A 1
C(2B) C 0.3127(9) 0.1542(8) 0.0696(6) 0.029(2) Uiso 0.50 1 d P A 2
C(3A) C 0.3710(10) 0.1268(10) 0.0336(7) 0.044(3) Uiso 0.50 1 d P A 1
C(3B) C 0.3654(9) 0.0560(9) 0.0589(7) 0.040(3) Uiso 0.50 1 d P A 2
C(4A) C 0.3723(9) 0.0730(9) -0.0329(6) 0.037(2) Uiso 0.50 1 d P A 1
C(4B) C 0.2895(12) -0.0202(11) 0.0706(9) 0.069(4) Uiso 0.50 1 d P A 2
C(5A) C 0.2715(9) 0.0984(9) -0.0686(7) 0.039(3) Uiso 0.50 1 d P A 1
C(5B) C 0.1999(14) 0.0119(14) 0.0173(10) 0.080(5) Uiso 0.50 1 d P A 2
C(6A) C 0.1731(11) 0.0780(11) -0.0168(8) 0.051(3) Uiso 0.50 1 d P A 1
C(6B) C 0.1517(14) 0.1076(13) 0.0371(11) 0.065(5) Uiso 0.50 1 d P A 2
C(7A) C 0.1781(13) 0.1325(14) 0.0522(9) 0.057(4) Uiso 0.50 1 d P A 1
C(7B) C 0.2245(9) 0.1842(9) 0.0193(7) 0.035(2) Uiso 0.50 1 d P A 2
C(8) C 0.2895(3) 0.0650(3) 0.4417(2) 0.0216(11) Uani 1.00 1 d . . .
C(9) C 0.1885(3) 0.0433(3) 0.4138(2) 0.0225(11) Uani 1.00 1 d . . .
C(10) C 0.1442(3) 0.4967(3) 0.2457(2) 0.0217(11) Uani 1.00 1 d . . .
C(11) C 0.1346(3) 0.4765(3) 0.3315(2) 0.0218(11) Uani 1.00 1 d . . .
C(12) C 0.4405(3) 0.0345(3) 0.3241(2) 0.0202(11) Uani 1.00 1 d . . .
C(13) C 0.5440(4) 0.0049(3) 0.3345(3) 0.0246(12) Uani 1.00 1 d . . .
C(14) C 0.5926(4) -0.0706(4) 0.3027(3) 0.0274(12) Uani 1.00 1 d . . .
C(15) C 0.5400(4) -0.1201(4) 0.2617(3) 0.0328(13) Uani 1.00 1 d . . .
C(16) C 0.4381(4) -0.0923(4) 0.2508(3) 0.0295(13) Uani 1.00 1 d . . .
C(17) C 0.3888(4) -0.0154(3) 0.2810(2) 0.0215(11) Uani 1.00 1 d . . .
C(18) C 0.4799(3) 0.1710(3) 0.4093(2) 0.0194(11) Uani 1.00 1 d . . .
C(19) C 0.5611(3) 0.2234(3) 0.3648(2) 0.0221(11) Uani 1.00 1 d . . .
C(20) C 0.6440(4) 0.2508(4) 0.3970(3) 0.0282(12) Uani 1.00 1 d . . .
C(21) C 0.6463(4) 0.2296(4) 0.4733(3) 0.0300(13) Uani 1.00 1 d . . .
C(22) C 0.5658(4) 0.1788(4) 0.5181(3) 0.0271(12) Uani 1.00 1 d . . .
C(23) C 0.4850(3) 0.1475(3) 0.4862(2) 0.0200(11) Uani 1.00 1 d . . .
C(24) C 0.0274(3) 0.0973(3) 0.3231(3) 0.0231(11) Uani 1.00 1 d . . .
C(25) C 0.0601(4) 0.0522(3) 0.2625(3) 0.0253(12) Uani 1.00 1 d . . .
C(26) C -0.0079(4) 0.0031(4) 0.2311(3) 0.0315(13) Uani 1.00 1 d . . .
C(27) C -0.1117(4) -0.0013(4) 0.2600(3) 0.0385(15) Uani 1.00 1 d . . .
C(28) C -0.1459(4) 0.0432(4) 0.3189(3) 0.0385(15) Uani 1.00 1 d . . .
C(29) C -0.0776(4) 0.0923(4) 0.3511(3) 0.0321(13) Uani 1.00 1 d . . .
C(30) C 0.0420(3) 0.2021(4) 0.4391(2) 0.0238(12) Uani 1.00 1 d . . .
C(31) C 0.0465(4) 0.1624(4) 0.5150(3) 0.0290(13) Uani 1.00 1 d . . .
C(32) C -0.0205(4) 0.1981(4) 0.5689(3) 0.0339(14) Uani 1.00 1 d . . .
C(33) C -0.0917(4) 0.2739(4) 0.5481(3) 0.0357(14) Uani 1.00 1 d . . .
C(34) C -0.0967(4) 0.3140(4) 0.4724(3) 0.0296(13) Uani 1.00 1 d . . .
C(35) C -0.0305(3) 0.2783(3) 0.4193(3) 0.0251(12) Uani 1.00 1 d . . .
C(36) C 0.0103(3) 0.3589(3) 0.2109(2) 0.0193(11) Uani 1.00 1 d . . .
C(37) C -0.0714(4) 0.4174(4) 0.2357(2) 0.0253(12) Uani 1.00 1 d . . .
C(38) C -0.1746(4) 0.3966(4) 0.2302(3) 0.0324(14) Uani 1.00 1 d . . .
C(39) C -0.1959(4) 0.3187(4) 0.1992(3) 0.0320(13) Uani 1.00 1 d . . .
C(40) C -0.1156(4) 0.2614(4) 0.1738(3) 0.0296(13) Uani 1.00 1 d . . .
C(41) C -0.0126(3) 0.2806(4) 0.1794(2) 0.0249(12) Uani 1.00 1 d . . .
C(42) C 0.1915(3) 0.4122(3) 0.1153(2) 0.0211(11) Uani 1.00 1 d . . .
C(43) C 0.1264(4) 0.4561(4) 0.0602(3) 0.0272(12) Uani 1.00 1 d . . .
C(44) C 0.1656(4) 0.4780(4) -0.0143(3) 0.0278(12) Uani 1.00 1 d . . .
C(45) C 0.2684(4) 0.4548(3) -0.0349(2) 0.0246(12) Uani 1.00 1 d . . .
C(46) C 0.3339(4) 0.4138(3) 0.0184(2) 0.0230(11) Uani 1.00 1 d . . .
C(47) C 0.2979(3) 0.3924(3) 0.0953(2) 0.0191(11) Uani 1.00 1 d . . .
C(48) C 0.3454(3) 0.4771(3) 0.3669(2) 0.0211(11) Uani 1.00 1 d . . .
C(49) C 0.4364(3) 0.4399(3) 0.3993(2) 0.0233(11) Uani 1.00 1 d . . .
C(50) C 0.5114(4) 0.5018(4) 0.4087(3) 0.0307(13) Uani 1.00 1 d . . .
C(51) C 0.4980(4) 0.6018(4) 0.3872(3) 0.0355(14) Uani 1.00 1 d . . .
C(52) C 0.4103(4) 0.6394(4) 0.3532(3) 0.0331(13) Uani 1.00 1 d . . .
C(53) C 0.3349(4) 0.5779(3) 0.3425(2) 0.0249(12) Uani 1.00 1 d . . .
C(54) C 0.2064(3) 0.3710(3) 0.4680(2) 0.0202(11) Uani 1.00 1 d . . .
C(55) C 0.2640(4) 0.2997(3) 0.5133(3) 0.0262(12) Uani 1.00 1 d . . .
C(56) C 0.2514(4) 0.2885(4) 0.5900(3) 0.0292(13) Uani 1.00 1 d . . .
C(57) C 0.1810(4) 0.3480(4) 0.6246(3) 0.0332(14) Uani 1.00 1 d . . .
C(58) C 0.1218(4) 0.4172(4) 0.5816(3) 0.0367(15) Uani 1.00 1 d . . .
C(59) C 0.1346(4) 0.4294(4) 0.5038(3) 0.0280(12) Uani 1.00 1 d . . .
C(60) C 0.4381(3) 0.4804(3) 0.1763(2) 0.0203(11) Uani 1.00 1 d . . .
C(61) C 0.4026(4) 0.5671(3) 0.1331(3) 0.0267(12) Uani 1.00 1 d . . .
C(62) C 0.4516(4) 0.6553(4) 0.1277(3) 0.0332(13) Uani 1.00 1 d . . .
C(63) C 0.5372(4) 0.6577(4) 0.1657(3) 0.0323(13) Uani 1.00 1 d . . .
C(64) C 0.5727(4) 0.5727(4) 0.2111(3) 0.0309(13) Uani 1.00 1 d . . .
C(65) C 0.5236(3) 0.4862(4) 0.2160(2) 0.0244(12) Uani 1.00 1 d . . .
C(66) C 0.5034(3) 0.2911(3) 0.1377(2) 0.0206(11) Uani 1.00 1 d . . .
C(67) C 0.5278(3) 0.1916(3) 0.1621(2) 0.0224(11) Uani 1.00 1 d . . .
C(68) C 0.6150(4) 0.1444(4) 0.1323(3) 0.0275(12) Uani 1.00 1 d . . .
C(69) C 0.6816(3) 0.1965(4) 0.0756(2) 0.0257(12) Uani 1.00 1 d . . .
C(70) C 0.6612(3) 0.2947(4) 0.0508(3) 0.0260(12) Uani 1.00 1 d . . .
C(71) C 0.5741(3) 0.3414(4) 0.0813(2) 0.0249(12) Uani 1.00 1 d . . .
C(72) C 0.1102(5) 0.7626(4) 0.1805(3) 0.0431(16) Uani 1.00 1 d . . .
C(73) C 0.0075(5) 0.7462(4) 0.2085(3) 0.0459(16) Uani 1.00 1 d . . .
C(74) C -0.0621(5) 0.7124(5) 0.1672(3) 0.0528(18) Uani 1.00 1 d . . .
C(75) C -0.0279(6) 0.6957(5) 0.0967(4) 0.0557(19) Uani 1.00 1 d . . .
C(76) C 0.0731(6) 0.7123(5) 0.0673(4) 0.058(2) Uani 1.00 1 d . . .
C(77) C 0.1414(5) 0.7456(5) 0.1093(3) 0.0525(18) Uani 1.00 1 d . . .
C(78) C 0.1853(5) 0.7963(5) 0.2248(4) 0.059(2) Uani 1.00 1 d . . .
H(1A) H 0.2795 0.0274 0.1076 0.041 Uiso 0.50 1 c PR A 1
H(1B) H 0.3663 0.2051 0.0551 0.035 Uiso 0.50 1 c PR A 2
H(2A) H 0.4355 0.1089 0.0587 0.053 Uiso 0.50 1 c PR A 1
H(2B) H 0.4011 0.0631 0.0075 0.048 Uiso 0.50 1 c PR A 2
H(3A) H 0.3688 0.1984 0.0146 0.053 Uiso 0.50 1 c PR A 1
H(3B) H 0.4186 0.0368 0.0947 0.048 Uiso 0.50 1 c PR A 2
H(4A) H 0.4323 0.0934 -0.0702 0.045 Uiso 0.50 1 c PR A 1
H(4B) H 0.2590 -0.0324 0.1236 0.083 Uiso 0.50 1 c PRD A 2
H(5A) H 0.3795 0.0014 -0.0147 0.045 Uiso 0.50 1 c PR A 1
H(5B) H 0.3246 -0.0818 0.0602 0.083 Uiso 0.50 1 c PR A 2
H(6A) H 0.2703 0.1689 -0.0917 0.046 Uiso 0.50 1 c PR A 1
H(6B) H 0.2289 0.0224 -0.0360 0.096 Uiso 0.50 1 c PR A 2
H(7A) H 0.2713 0.0614 -0.1095 0.046 Uiso 0.50 1 c PR A 1
H(7B) H 0.1471 -0.0387 0.0260 0.096 Uiso 0.50 1 c PR A 2
H(8A) H 0.1674 0.0066 0.0017 0.061 Uiso 0.50 1 c PR A 1
H(8B) H 0.0900 0.1278 0.0092 0.078 Uiso 0.50 1 c PR A 2
H(9A) H 0.1114 0.1027 -0.0437 0.061 Uiso 0.50 1 c PR A 1
H(9B) H 0.1280 0.0967 0.0914 0.078 Uiso 0.50 1 c PR A 2
H(10A) H 0.1765 0.2042 0.0339 0.068 Uiso 0.50 1 c PR A 1
H(10B) H 0.1900 0.2466 0.0284 0.042 Uiso 0.50 1 c PR A 2
H(11A) H 0.1169 0.1162 0.0893 0.068 Uiso 0.50 1 c PR A 1
H(11B) H 0.2523 0.1931 -0.0342 0.042 Uiso 0.50 1 c PR A 2
H(12) H 0.3268 0.0030 0.4620 0.026 Uiso 1.00 1 c R . .
H(13) H 0.2740 0.1026 0.4825 0.026 Uiso 1.00 1 c R . .
H(14) H 0.1403 0.0128 0.4569 0.027 Uiso 1.00 1 c R . .
H(15) H 0.2033 -0.0038 0.3796 0.027 Uiso 1.00 1 c R . .
H(16) H 0.2082 0.5325 0.2255 0.026 Uiso 1.00 1 c R . .
H(17) H 0.0834 0.5373 0.2272 0.026 Uiso 1.00 1 c R . .
H(18) H 0.0668 0.4473 0.3515 0.026 Uiso 1.00 1 c R . .
H(19) H 0.1375 0.5386 0.3493 0.026 Uiso 1.00 1 c R . .
H(20) H 0.5817 0.0369 0.3638 0.030 Uiso 1.00 1 c R . .
H(21) H 0.6637 -0.0882 0.3094 0.033 Uiso 1.00 1 c R . .
H(22) H 0.5734 -0.1728 0.2412 0.039 Uiso 1.00 1 c R . .
H(23) H 0.4008 -0.1260 0.2224 0.035 Uiso 1.00 1 c R . .
H(24) H 0.3187 0.0034 0.2721 0.026 Uiso 1.00 1 c R . .
H(25) H 0.5592 0.2402 0.3120 0.026 Uiso 1.00 1 c R . .
H(26) H 0.6996 0.2844 0.3660 0.034 Uiso 1.00 1 c R . .
H(27) H 0.7026 0.2496 0.4953 0.036 Uiso 1.00 1 c R . .
H(28) H 0.5662 0.1654 0.5711 0.032 Uiso 1.00 1 c R . .
H(29) H 0.4325 0.1095 0.5172 0.024 Uiso 1.00 1 c R . .
H(30) H 0.1311 0.0552 0.2422 0.030 Uiso 1.00 1 c R . .
H(31) H 0.0163 -0.0274 0.1901 0.038 Uiso 1.00 1 c R . .
H(32) H -0.1589 -0.0350 0.2388 0.046 Uiso 1.00 1 c R . .
H(33) H -0.2173 0.0405 0.3381 0.046 Uiso 1.00 1 c R . .
H(34) H -0.1026 0.1224 0.3922 0.038 Uiso 1.00 1 c R . .
H(35) H 0.0956 0.1106 0.5299 0.035 Uiso 1.00 1 c R . .
H(36) H -0.0173 0.1702 0.6204 0.041 Uiso 1.00 1 c R . .
H(37) H -0.1371 0.2985 0.5852 0.043 Uiso 1.00 1 c R . .
H(38) H -0.1457 0.3659 0.4577 0.036 Uiso 1.00 1 c R . .
H(39) H -0.0343 0.3063 0.3678 0.030 Uiso 1.00 1 c R . .
H(40) H -0.0573 0.4718 0.2565 0.030 Uiso 1.00 1 c R . .
H(41) H -0.2302 0.4365 0.2479 0.039 Uiso 1.00 1 c R . .
H(42) H -0.2660 0.3049 0.1954 0.038 Uiso 1.00 1 c R . .
H(43) H -0.1303 0.2080 0.1521 0.035 Uiso 1.00 1 c R . .
H(44) H 0.0424 0.2401 0.1616 0.030 Uiso 1.00 1 c R . .
H(45) H 0.0551 0.4707 0.0743 0.033 Uiso 1.00 1 c R . .
H(46) H 0.1217 0.5089 -0.0513 0.033 Uiso 1.00 1 c R . .
H(47) H 0.2944 0.4674 -0.0864 0.030 Uiso 1.00 1 c R . .
H(48) H 0.4049 0.3994 0.0030 0.028 Uiso 1.00 1 c R . .
H(49) H 0.4468 0.3711 0.4150 0.028 Uiso 1.00 1 c R . .
H(50) H 0.5730 0.4751 0.4303 0.037 Uiso 1.00 1 c R . .
H(51) H 0.5484 0.6442 0.3957 0.043 Uiso 1.00 1 c R . .
H(52) H 0.4012 0.7082 0.3368 0.040 Uiso 1.00 1 c R . .
H(53) H 0.2755 0.6050 0.3182 0.030 Uiso 1.00 1 c R . .
H(54) H 0.3129 0.2580 0.4907 0.031 Uiso 1.00 1 c R . .
H(55) H 0.2915 0.2394 0.6196 0.035 Uiso 1.00 1 c R . .
H(56) H 0.1737 0.3409 0.6776 0.040 Uiso 1.00 1 c R . .
H(57) H 0.0717 0.4571 0.6050 0.044 Uiso 1.00 1 c R . .
H(58) H 0.0936 0.4783 0.4746 0.034 Uiso 1.00 1 c R . .
H(59) H 0.3436 0.5665 0.1064 0.032 Uiso 1.00 1 c R . .
H(60) H 0.4257 0.7136 0.0977 0.040 Uiso 1.00 1 c R . .
H(61) H 0.5719 0.7171 0.1610 0.039 Uiso 1.00 1 c R . .
H(62) H 0.6306 0.5741 0.2386 0.037 Uiso 1.00 1 c R . .
H(63) H 0.5485 0.4286 0.2474 0.029 Uiso 1.00 1 c R . .
H(64) H 0.4826 0.1549 0.2007 0.027 Uiso 1.00 1 c R . .
H(65) H 0.6290 0.0767 0.1505 0.033 Uiso 1.00 1 c R . .
H(66) H 0.7410 0.1645 0.0542 0.031 Uiso 1.00 1 c R . .
H(67) H 0.7071 0.3308 0.0124 0.031 Uiso 1.00 1 c R . .
H(68) H 0.5618 0.4095 0.0635 0.030 Uiso 1.00 1 c R . .
H(69) H -0.0161 0.7583 0.2570 0.055 Uiso 1.00 1 c R . .
H(70) H -0.1322 0.7011 0.1874 0.063 Uiso 1.00 1 c R . .
H(71) H -0.0746 0.6725 0.0682 0.067 Uiso 1.00 1 c R . .
H(72) H 0.0963 0.7012 0.0185 0.070 Uiso 1.00 1 c R . .
H(73) H 0.2113 0.7570 0.0887 0.063 Uiso 1.00 1 c R . .
H(74) H 0.2454 0.8234 0.1912 0.071 Uiso 1.00 1 c R . .
H(75) H 0.2089 0.7409 0.2620 0.071 Uiso 1.00 1 c R . .
H(76) H 0.1514 0.8469 0.2505 0.071 Uiso 1.00 1 c R . .

loop_
_atom_site_aniso_label
_atom_site_aniso_U_11
_atom_site_aniso_U_22
_atom_site_aniso_U_33
_atom_site_aniso_U_12
_atom_site_aniso_U_13
_atom_site_aniso_U_23
Mo(1) 0.0130(2) 0.0177(2) 0.0190(2) -0.00316(17) 0.00103(17) -0.00218(18)
P(1) 0.0134(6) 0.0173(6) 0.0195(7) -0.0015(5) -0.0009(5) -0.0023(5)
P(2) 0.0139(6) 0.0205(7) 0.0243(7) -0.0049(5) 0.0021(5) -0.0011(5)
P(3) 0.0139(6) 0.0177(6) 0.0187(7) -0.0005(5) -0.0005(5) -0.0027(5)
P(4) 0.0147(6) 0.0190(6) 0.0207(7) -0.0025(5) 0.0018(5) -0.0048(5)
Si(1) 0.0143(6) 0.0197(7) 0.0193(7) -0.0031(5) 0.0025(5) -0.0011(6)
N(1) 0.029(2) 0.028(2) 0.027(2) -0.001(2) -0.002(2) -0.012(2)
C(1) 0.014(2) 0.023(2) 0.024(2) -0.000(2) -0.002(2) 0.004(2)
C(8) 0.019(2) 0.019(2) 0.024(2) 0.000(2) 0.002(2) -0.000(2)
C(9) 0.018(2) 0.021(2) 0.025(2) -0.007(2) 0.006(2) 0.002(2)
C(10) 0.018(2) 0.022(2) 0.026(2) -0.000(2) -0.003(2) -0.006(2)
C(11) 0.012(2) 0.024(2) 0.031(3) 0.000(2) 0.001(2) -0.011(2)
C(12) 0.022(2) 0.015(2) 0.020(2) -0.002(2) 0.002(2) 0.002(2)
C(13) 0.023(2) 0.018(2) 0.030(3) -0.005(2) -0.000(2) 0.000(2)
C(14) 0.020(2) 0.025(3) 0.034(3) 0.004(2) 0.003(2) -0.002(2)
C(15) 0.037(3) 0.022(3) 0.039(3) -0.001(2) 0.004(2) -0.009(2)
C(16) 0.036(3) 0.025(3) 0.031(3) -0.006(2) -0.008(2) -0.008(2)
C(17) 0.024(2) 0.018(2) 0.021(2) 0.000(2) -0.004(2) -0.000(2)
C(18) 0.019(2) 0.016(2) 0.023(2) -0.002(2) 0.001(2) -0.003(2)
C(19) 0.019(2) 0.024(2) 0.021(2) -0.001(2) -0.002(2) 0.001(2)
C(20) 0.018(2) 0.033(3) 0.033(3) -0.011(2) -0.004(2) -0.002(2)
C(21) 0.022(2) 0.036(3) 0.034(3) -0.010(2) -0.007(2) -0.006(2)
C(22) 0.031(3) 0.026(3) 0.025(3) -0.003(2) -0.006(2) -0.002(2)
C(23) 0.018(2) 0.016(2) 0.023(2) -0.001(2) -0.000(2) 0.000(2)
C(24) 0.022(2) 0.020(2) 0.027(2) -0.009(2) -0.003(2) -0.001(2)
C(25) 0.020(2) 0.025(2) 0.030(3) -0.004(2) -0.001(2) -0.002(2)
C(26) 0.032(3) 0.034(3) 0.031(3) -0.005(2) -0.006(2) -0.009(2)
C(27) 0.029(3) 0.048(4) 0.043(3) -0.017(2) -0.004(2) -0.013(3)
C(28) 0.021(2) 0.049(4) 0.051(4) -0.015(2) 0.001(2) -0.020(3)
C(29) 0.023(2) 0.042(3) 0.033(3) -0.016(2) 0.003(2) -0.012(2)
C(30) 0.017(2) 0.031(3) 0.025(2) -0.011(2) -0.001(2) -0.004(2)
C(31) 0.018(2) 0.036(3) 0.033(3) -0.005(2) -0.003(2) -0.004(2)
C(32) 0.032(3) 0.046(3) 0.023(3) -0.013(2) 0.004(2) -0.006(2)
C(33) 0.023(3) 0.046(3) 0.041(3) -0.010(2) 0.011(2) -0.022(3)
C(34) 0.020(2) 0.030(3) 0.036(3) -0.003(2) 0.001(2) 0.001(2)
C(35) 0.020(2) 0.026(3) 0.029(3) -0.003(2) 0.003(2) -0.007(2)
C(36) 0.013(2) 0.024(2) 0.019(2) -0.001(2) -0.005(2) 0.003(2)
C(37) 0.023(2) 0.024(2) 0.028(3) 0.003(2) 0.000(2) -0.005(2)
C(38) 0.018(2) 0.046(3) 0.030(3) 0.006(2) -0.000(2) -0.002(2)
C(39) 0.017(2) 0.047(3) 0.030(3) -0.007(2) -0.003(2) -0.001(2)
C(40) 0.029(3) 0.033(3) 0.026(3) -0.012(2) -0.005(2) -0.002(2)
C(41) 0.017(2) 0.030(3) 0.026(2) -0.002(2) -0.004(2) 0.000(2)
C(42) 0.021(2) 0.020(2) 0.022(2) -0.003(2) -0.002(2) -0.004(2)
C(43) 0.017(2) 0.035(3) 0.030(3) -0.006(2) -0.003(2) -0.006(2)
C(44) 0.027(3) 0.029(3) 0.027(3) -0.004(2) -0.010(2) 0.002(2)
C(45) 0.032(3) 0.029(3) 0.014(2) -0.005(2) -0.006(2) -0.001(2)
C(46) 0.022(2) 0.019(2) 0.025(2) -0.005(2) 0.006(2) -0.001(2)
C(47) 0.015(2) 0.016(2) 0.026(2) -0.004(2) 0.003(2) -0.004(2)
C(48) 0.020(2) 0.024(2) 0.020(2) -0.008(2) 0.003(2) -0.006(2)
C(49) 0.024(2) 0.023(2) 0.022(2) -0.003(2) 0.001(2) -0.002(2)
C(50) 0.026(2) 0.039(3) 0.029(3) -0.013(2) -0.000(2) -0.007(2)
C(51) 0.040(3) 0.041(3) 0.029(3) -0.022(2) 0.003(2) -0.012(2)
C(52) 0.039(3) 0.026(3) 0.035(3) -0.012(2) -0.002(2) -0.005(2)
C(53) 0.026(2) 0.023(2) 0.024(2) -0.002(2) 0.002(2) -0.004(2)
C(54) 0.017(2) 0.020(2) 0.024(2) -0.005(2) -0.002(2) -0.003(2)
C(55) 0.024(2) 0.024(2) 0.030(3) -0.003(2) 0.004(2) -0.007(2)
C(56) 0.026(2) 0.029(3) 0.029(3) -0.004(2) -0.006(2) 0.004(2)
C(57) 0.030(3) 0.050(3) 0.019(2) -0.009(2) 0.002(2) -0.007(2)
C(58) 0.025(3) 0.059(4) 0.027(3) 0.005(2) 0.007(2) -0.017(3)
C(59) 0.020(2) 0.036(3) 0.026(3) 0.008(2) 0.001(2) -0.005(2)
C(60) 0.017(2) 0.024(2) 0.019(2) -0.006(2) 0.007(2) -0.004(2)
C(61) 0.030(3) 0.025(3) 0.025(3) -0.003(2) -0.004(2) -0.001(2)
C(62) 0.043(3) 0.027(3) 0.029(3) -0.008(2) 0.002(2) -0.003(2)
C(63) 0.035(3) 0.030(3) 0.034(3) -0.015(2) 0.008(2) -0.014(2)
C(64) 0.023(2) 0.036(3) 0.036(3) -0.011(2) 0.004(2) -0.013(2)
C(65) 0.023(2) 0.025(3) 0.023(2) -0.002(2) 0.001(2) -0.000(2)
C(66) 0.015(2) 0.028(3) 0.020(2) -0.004(2) -0.003(2) -0.007(2)
C(67) 0.015(2) 0.023(2) 0.025(2) -0.002(2) 0.004(2) 0.001(2)
C(68) 0.027(2) 0.023(2) 0.029(3) 0.005(2) -0.001(2) -0.000(2)
C(69) 0.016(2) 0.035(3) 0.024(2) 0.007(2) -0.000(2) -0.006(2)
C(70) 0.019(2) 0.029(3) 0.026(3) 0.002(2) 0.002(2) 0.002(2)
C(71) 0.018(2) 0.028(3) 0.025(3) -0.003(2) -0.000(2) 0.001(2)
C(72) 0.040(3) 0.033(3) 0.053(4) 0.002(2) 0.005(3) -0.008(3)
C(73) 0.045(3) 0.044(4) 0.046(4) -0.008(3) 0.008(3) -0.007(3)
C(74) 0.057(4) 0.056(4) 0.043(4) -0.011(3) 0.001(3) -0.005(3)
C(75) 0.066(5) 0.046(4) 0.058(4) -0.001(3) -0.008(4) -0.015(3)
C(76) 0.063(5) 0.052(4) 0.058(4) -0.003(3) 0.014(4) -0.017(3)
C(77) 0.053(4) 0.055(4) 0.046(4) 0.002(3) 0.012(3) -0.013(3)
C(78) 0.051(4) 0.062(5) 0.068(5) 0.005(3) -0.016(4) -0.016(4)

loop_
_atom_type_symbol
_atom_type_description
_atom_type_scat_dispersion_real
_atom_type_scat_dispersion_imag
_atom_type_scat_source
C C 0.003 0.002
;
International Tables for Crystallography
(1992, Vol. C, Tables 4.2.6.8 and 6.1.1.4)
;
H H 0.000 0.000
;
International Tables for Crystallography
(1992, Vol. C, Table 6.1.1.4)
;
Mo Mo -1.683 0.686
;
International Tables for Crystallography
(1992, Vol. C, Tables 4.2.6.8 and 6.1.1.4)
;
N N 0.006 0.003
;
International Tables for Crystallography
(1992, Vol. C, Tables 4.2.6.8 and 6.1.1.4)
;
P P 0.102 0.094
;
International Tables for Crystallography
(1992, Vol. C, Tables 4.2.6.8 and 6.1.1.4)
;
Si Si 0.082 0.070
;
International Tables for Crystallography
(1992, Vol. C, Tables 4.2.6.8 and 6.1.1.4)
;

loop_
_geom_angle_atom_site_label_1
_geom_angle_atom_site_label_2
_geom_angle_atom_site_label_3
_geom_angle
_geom_angle_publ_flag
_geom_angle_site_symmetry_1
_geom_angle_site_symmetry_2
_geom_angle_site_symmetry_3
P(1) Mo(1) P(2) 79.45(4) yes . . .
P(1) Mo(1) P(3) 175.37(4) yes . . .
P(1) Mo(1) P(4) 101.40(4) yes . . .
P(1) Mo(1) Si(1) 109.78(4) yes . . .
P(1) Mo(1) C(1) 93.15(14) yes . . .
P(2) Mo(1) P(3) 95.95(4) yes . . .
P(2) Mo(1) P(4) 94.14(4) yes . . .
P(2) Mo(1) Si(1) 162.45(5) yes . . .
P(2) Mo(1) C(1) 92.49(14) yes . . .
P(3) Mo(1) P(4) 79.31(4) yes . . .
P(3) Mo(1) Si(1) 74.53(4) yes . . .
P(3) Mo(1) C(1) 86.50(14) yes . . .
P(4) Mo(1) Si(1) 98.41(4) yes . . .
P(4) Mo(1) C(1) 164.88(14) yes . . .
Si(1) Mo(1) C(1) 72.53(14) yes . . .
Mo(1) P(1) C(8) 110.69(15) yes . . .
Mo(1) P(1) C(12) 121.39(16) yes . . .
Mo(1) P(1) C(18) 120.88(15) yes . . .
C(8) P(1) C(12) 99.0(2) yes . . .
C(8) P(1) C(18) 103.1(2) yes . . .
C(12) P(1) C(18) 98.3(2) yes . . .
Mo(1) P(2) C(9) 108.09(15) yes . . .
Mo(1) P(2) C(24) 124.44(16) yes . . .
Mo(1) P(2) C(30) 120.18(18) yes . . .
C(9) P(2) C(24) 96.9(2) yes . . .
C(9) P(2) C(30) 102.9(2) yes . . .
C(24) P(2) C(30) 100.3(2) yes . . .
Mo(1) P(3) C(10) 110.40(17) yes . . .
Mo(1) P(3) C(36) 124.08(15) yes . . .
Mo(1) P(3) C(42) 114.61(16) yes . . .
C(10) P(3) C(36) 102.3(2) yes . . .
C(10) P(3) C(42) 103.1(2) yes . . .
C(36) P(3) C(42) 99.8(2) yes . . .
Mo(1) P(4) C(11) 107.85(19) yes . . .
Mo(1) P(4) C(48) 121.82(17) yes . . .
Mo(1) P(4) C(54) 126.23(17) yes . . .
C(11) P(4) C(48) 101.7(2) yes . . .
C(11) P(4) C(54) 101.0(2) yes . . .
C(48) P(4) C(54) 94.2(2) yes . . .
Mo(1) Si(1) C(47) 106.64(14) yes . . .
Mo(1) Si(1) C(60) 123.41(16) yes . . .
Mo(1) Si(1) C(66) 118.81(15) yes . . .
C(47) Si(1) C(60) 99.8(2) yes . . .
C(47) Si(1) C(66) 105.8(2) yes . . .
C(60) Si(1) C(66) 99.8(2) yes . . .
C(1) N(1) C(2A) 178.5(6) yes . . .
C(1) N(1) C(2B) 145.7(6) yes . . .
Mo(1) C(1) N(1) 176.2(4) yes . . .
N(1) C(2A) C(3A) 110.9(10) yes . . .
N(1) C(2A) C(7A) 106.3(10) yes . . .
C(3A) C(2A) C(7A) 110.2(10) yes . . .
N(1) C(2B) C(3B) 109.4(8) yes . . .
N(1) C(2B) C(7B) 112.2(8) yes . . .
C(3B) C(2B) C(7B) 111.7(11) yes . . .
C(2A) C(3A) C(4A) 110.5(11) yes . . .
C(2B) C(3B) C(4B) 111.2(10) yes . . .
C(3A) C(4A) C(5A) 108.6(10) yes . . .
C(3B) C(4B) C(5B) 110.2(12) yes . . .
C(4A) C(5A) C(6A) 115.8(10) yes . . .
C(4B) C(5B) C(6B) 105.5(16) yes . . .
C(5A) C(6A) C(7A) 107.8(12) yes . . .
C(5B) C(6B) C(7B) 111.7(14) yes . . .
C(2A) C(7A) C(6A) 109.3(13) yes . . .
C(2B) C(7B) C(6B) 107.3(11) yes . . .
P(1) C(8) C(9) 109.3(3) yes . . .
P(2) C(9) C(8) 111.0(3) yes . . .
P(3) C(10) C(11) 108.3(3) yes . . .
P(4) C(11) C(10) 109.6(3) yes . . .
P(1) C(12) C(13) 123.0(4) yes . . .
P(1) C(12) C(17) 119.9(3) yes . . .
C(13) C(12) C(17) 117.1(4) yes . . .
C(12) C(13) C(14) 121.0(5) yes . . .
C(13) C(14) C(15) 121.2(5) yes . . .
C(14) C(15) C(16) 118.8(5) yes . . .
C(15) C(16) C(17) 120.8(5) yes . . .
C(12) C(17) C(16) 121.2(4) yes . . .
P(1) C(18) C(19) 118.4(3) yes . . .
P(1) C(18) C(23) 123.4(3) yes . . .
C(19) C(18) C(23) 118.2(4) yes . . .
C(18) C(19) C(20) 120.7(4) yes . . .
C(19) C(20) C(21) 120.4(4) yes . . .
C(20) C(21) C(22) 119.5(5) yes . . .
C(21) C(22) C(23) 120.4(5) yes . . .
C(18) C(23) C(22) 120.7(4) yes . . .
P(2) C(24) C(25) 118.6(3) yes . . .
P(2) C(24) C(29) 123.7(4) yes . . .
C(25) C(24) C(29) 117.7(5) yes . . .
C(24) C(25) C(26) 121.8(4) yes . . .
C(25) C(26) C(27) 119.5(5) yes . . .
C(26) C(27) C(28) 119.8(6) yes . . .
C(27) C(28) C(29) 121.0(5) yes . . .
C(24) C(29) C(28) 120.1(5) yes . . .
P(2) C(30) C(31) 123.5(3) yes . . .
P(2) C(30) C(35) 118.2(3) yes . . .
C(31) C(30) C(35) 118.3(4) yes . . .
C(30) C(31) C(32) 120.3(4) yes . . .
C(31) C(32) C(33) 120.5(5) yes . . .
C(32) C(33) C(34) 119.6(5) yes . . .
C(33) C(34) C(35) 119.8(5) yes . . .
C(30) C(35) C(34) 121.5(4) yes . . .
P(3) C(36) C(37) 124.3(4) yes . . .
P(3) C(36) C(41) 117.1(3) yes . . .
C(37) C(36) C(41) 118.6(4) yes . . .
C(36) C(37) C(38) 120.3(5) yes . . .
C(37) C(38) C(39) 120.3(5) yes . . .
C(38) C(39) C(40) 119.7(5) yes . . .
C(39) C(40) C(41) 120.8(5) yes . . .
C(36) C(41) C(40) 120.3(4) yes . . .
P(3) C(42) C(43) 124.7(3) yes . . .
P(3) C(42) C(47) 115.0(3) yes . . .
C(43) C(42) C(47) 120.3(4) yes . . .
C(42) C(43) C(44) 120.3(4) yes . . .
C(43) C(44) C(45) 119.8(4) yes . . .
C(44) C(45) C(46) 120.7(4) yes . . .
C(45) C(46) C(47) 121.4(4) yes . . .
Si(1) C(47) C(42) 115.9(3) yes . . .
Si(1) C(47) C(46) 126.2(3) yes . . .
C(42) C(47) C(46) 117.4(4) yes . . .
P(4) C(48) C(49) 118.5(3) yes . . .
P(4) C(48) C(53) 123.7(3) yes . . .
C(49) C(48) C(53) 117.7(5) yes . . .
C(48) C(49) C(50) 120.8(4) yes . . .
C(49) C(50) C(51) 120.9(5) yes . . .
C(50) C(51) C(52) 119.0(5) yes . . .
C(51) C(52) C(53) 120.7(5) yes . . .
C(48) C(53) C(52) 120.9(4) yes . . .
P(4) C(54) C(55) 117.9(3) yes . . .
P(4) C(54) C(59) 124.4(3) yes . . .
C(55) C(54) C(59) 117.2(4) yes . . .
C(54) C(55) C(56) 121.3(5) yes . . .
C(55) C(56) C(57) 120.7(4) yes . . .
C(56) C(57) C(58) 119.2(5) yes . . .
C(57) C(58) C(59) 120.4(5) yes . . .
C(54) C(59) C(58) 121.0(4) yes . . .
Si(1) C(60) C(61) 122.6(4) yes . . .
Si(1) C(60) C(65) 120.5(3) yes . . .
C(61) C(60) C(65) 116.7(4) yes . . .
C(60) C(61) C(62) 121.7(5) yes . . .
C(61) C(62) C(63) 120.0(5) yes . . .
C(62) C(63) C(64) 119.5(5) yes . . .
C(63) C(64) C(65) 119.9(5) yes . . .
C(60) C(65) C(64) 122.1(4) yes . . .
Si(1) C(66) C(67) 123.2(3) yes . . .
Si(1) C(66) C(71) 121.1(3) yes . . .
C(67) C(66) C(71) 115.8(4) yes . . .
C(66) C(67) C(68) 122.8(4) yes . . .
C(67) C(68) C(69) 119.6(4) yes . . .
C(68) C(69) C(70) 119.5(4) yes . . .
C(69) C(70) C(71) 120.5(4) yes . . .
C(66) C(71) C(70) 121.9(4) yes . . .
C(73) C(72) C(77) 117.7(6) yes . . .
C(73) C(72) C(78) 121.8(6) yes . . .
C(77) C(72) C(78) 120.5(6) yes . . .
C(72) C(73) C(74) 121.5(6) yes . . .
C(73) C(74) C(75) 119.1(6) yes . . .
C(74) C(75) C(76) 120.5(7) yes . . .
C(75) C(76) C(77) 119.6(7) yes . . .
C(72) C(77) C(76) 121.6(6) yes . . .
N(1) C(2A) H(1A) 109.8 no . . .
C(3A) C(2A) H(1A) 109.8 no . . .
C(7A) C(2A) H(1A) 109.8 no . . .
N(1) C(2B) H(1B) 107.8 no . . .
C(3B) C(2B) H(1B) 107.8 no . . .
C(7B) C(2B) H(1B) 107.8 no . . .
C(2A) C(3A) H(2A) 109.6 no . . .
C(2A) C(3A) H(3A) 109.6 no . . .
C(4A) C(3A) H(2A) 109.6 no . . .
C(4A) C(3A) H(3A) 109.6 no . . .
H(2A) C(3A) H(3A) 108.1 no . . .
C(2B) C(3B) H(2B) 109.4 no . . .
C(2B) C(3B) H(3B) 109.4 no . . .
C(4B) C(3B) H(2B) 109.4 no . . .
C(4B) C(3B) H(3B) 109.4 no . . .
H(2B) C(3B) H(3B) 108.0 no . . .
C(3A) C(4A) H(4A) 110.0 no . . .
C(3A) C(4A) H(5A) 110.0 no . . .
C(5A) C(4A) H(4A) 110.0 no . . .
C(5A) C(4A) H(5A) 110.0 no . . .
H(4A) C(4A) H(5A) 108.4 no . . .
C(3B) C(4B) H(4B) 109.6 no . . .
C(3B) C(4B) H(5B) 109.6 no . . .
C(5B) C(4B) H(4B) 109.6 no . . .
C(5B) C(4B) H(5B) 109.6 no . . .
H(4B) C(4B) H(5B) 108.1 no . . .
C(4A) C(5A) H(6A) 108.3 no . . .
C(4A) C(5A) H(7A) 108.3 no . . .
C(6A) C(5A) H(6A) 108.3 no . . .
C(6A) C(5A) H(7A) 108.3 no . . .
H(6A) C(5A) H(7A) 107.4 no . . .
C(4B) C(5B) H(6B) 110.6 no . . .
C(4B) C(5B) H(7B) 110.6 no . . .
C(6B) C(5B) H(6B) 110.6 no . . .
C(6B) C(5B) H(7B) 110.6 no . . .
H(6B) C(5B) H(7B) 108.7 no . . .
C(5A) C(6A) H(8A) 110.2 no . . .
C(5A) C(6A) H(9A) 110.2 no . . .
C(7A) C(6A) H(8A) 110.2 no . . .
C(7A) C(6A) H(9A) 110.2 no . . .
H(8A) C(6A) H(9A) 108.5 no . . .
C(5B) C(6B) H(8B) 109.3 no . . .
C(5B) C(6B) H(9B) 109.3 no . . .
C(7B) C(6B) H(8B) 109.3 no . . .
C(7B) C(6B) H(9B) 109.3 no . . .
H(8B) C(6B) H(9B) 108.0 no . . .
C(2A) C(7A) H(10A) 109.8 no . . .
C(2A) C(7A) H(11A) 109.8 no . . .
C(6A) C(7A) H(10A) 109.8 no . . .
C(6A) C(7A) H(11A) 109.8 no . . .
H(10A) C(7A) H(11A) 108.3 no . . .
C(2B) C(7B) H(10B) 110.3 no . . .
C(2B) C(7B) H(11B) 110.3 no . . .
C(6B) C(7B) H(10B) 110.3 no . . .
C(6B) C(7B) H(11B) 110.3 no . . .
H(10B) C(7B) H(11B) 108.5 no . . .
P(1) C(8) H(12) 109.8 no . . .
P(1) C(8) H(13) 109.8 no . . .
C(9) C(8) H(12) 109.8 no . . .
C(9) C(8) H(13) 109.8 no . . .
H(12) C(8) H(13) 108.3 no . . .
P(2) C(9) H(14) 109.4 no . . .
P(2) C(9) H(15) 109.4 no . . .
C(8) C(9) H(14) 109.4 no . . .
C(8) C(9) H(15) 109.4 no . . .
H(14) C(9) H(15) 108.0 no . . .
P(3) C(10) H(16) 110.0 no . . .
P(3) C(10) H(17) 110.0 no . . .
C(11) C(10) H(16) 110.0 no . . .
C(11) C(10) H(17) 110.0 no . . .
H(16) C(10) H(17) 108.4 no . . .
P(4) C(11) H(18) 109.8 no . . .
P(4) C(11) H(19) 109.8 no . . .
C(10) C(11) H(18) 109.7 no . . .
C(10) C(11) H(19) 109.7 no . . .
H(18) C(11) H(19) 108.2 no . . .
C(12) C(13) H(20) 119.5 no . . .
C(14) C(13) H(20) 119.5 no . . .
C(13) C(14) H(21) 119.4 no . . .
C(15) C(14) H(21) 119.4 no . . .
C(14) C(15) H(22) 120.6 no . . .
C(16) C(15) H(22) 120.6 no . . .
C(15) C(16) H(23) 119.6 no . . .
C(17) C(16) H(23) 119.6 no . . .
C(12) C(17) H(24) 119.4 no . . .
C(16) C(17) H(24) 119.4 no . . .
C(18) C(19) H(25) 119.7 no . . .
C(20) C(19) H(25) 119.7 no . . .
C(19) C(20) H(26) 119.8 no . . .
C(21) C(20) H(26) 119.8 no . . .
C(20) C(21) H(27) 120.3 no . . .
C(22) C(21) H(27) 120.2 no . . .
C(21) C(22) H(28) 119.8 no . . .
C(23) C(22) H(28) 119.8 no . . .
C(18) C(23) H(29) 119.7 no . . .
C(22) C(23) H(29) 119.7 no . . .
C(24) C(25) H(30) 119.1 no . . .
C(26) C(25) H(30) 119.1 no . . .
C(25) C(26) H(31) 120.2 no . . .
C(27) C(26) H(31) 120.2 no . . .
C(26) C(27) H(32) 120.1 no . . .
C(28) C(27) H(32) 120.1 no . . .
C(27) C(28) H(33) 119.5 no . . .
C(29) C(28) H(33) 119.5 no . . .
C(24) C(29) H(34) 119.9 no . . .
C(28) C(29) H(34) 119.9 no . . .
C(30) C(31) H(35) 119.8 no . . .
C(32) C(31) H(35) 119.8 no . . .
C(31) C(32) H(36) 119.8 no . . .
C(33) C(32) H(36) 119.8 no . . .
C(32) C(33) H(37) 120.2 no . . .
C(34) C(33) H(37) 120.2 no . . .
C(33) C(34) H(38) 120.1 no . . .
C(35) C(34) H(38) 120.1 no . . .
C(30) C(35) H(39) 119.2 no . . .
C(34) C(35) H(39) 119.2 no . . .
C(36) C(37) H(40) 119.9 no . . .
C(38) C(37) H(40) 119.9 no . . .
C(37) C(38) H(41) 119.8 no . . .
C(39) C(38) H(41) 119.8 no . . .
C(38) C(39) H(42) 120.2 no . . .
C(40) C(39) H(42) 120.2 no . . .
C(39) C(40) H(43) 119.6 no . . .
C(41) C(40) H(43) 119.6 no . . .
C(36) C(41) H(44) 119.8 no . . .
C(40) C(41) H(44) 119.8 no . . .
C(42) C(43) H(45) 119.9 no . . .
C(44) C(43) H(45) 119.8 no . . .
C(43) C(44) H(46) 120.1 no . . .
C(45) C(44) H(46) 120.1 no . . .
C(44) C(45) H(47) 119.7 no . . .
C(46) C(45) H(47) 119.7 no . . .
C(45) C(46) H(48) 119.3 no . . .
C(47) C(46) H(48) 119.3 no . . .
C(48) C(49) H(49) 119.6 no . . .
C(50) C(49) H(49) 119.6 no . . .
C(49) C(50) H(50) 119.6 no . . .
C(51) C(50) H(50) 119.6 no . . .
C(50) C(51) H(51) 120.5 no . . .
C(52) C(51) H(51) 120.5 no . . .
C(51) C(52) H(52) 119.6 no . . .
C(53) C(52) H(52) 119.6 no . . .
C(48) C(53) H(53) 119.6 no . . .
C(52) C(53) H(53) 119.6 no . . .
C(54) C(55) H(54) 119.3 no . . .
C(56) C(55) H(54) 119.3 no . . .
C(55) C(56) H(55) 119.6 no . . .
C(57) C(56) H(55) 119.6 no . . .
C(56) C(57) H(56) 120.4 no . . .
C(58) C(57) H(56) 120.4 no . . .
C(57) C(58) H(57) 119.8 no . . .
C(59) C(58) H(57) 119.8 no . . .
C(54) C(59) H(58) 119.5 no . . .
C(58) C(59) H(58) 119.5 no . . .
C(60) C(61) H(59) 119.1 no . . .
C(62) C(61) H(59) 119.1 no . . .
C(61) C(62) H(60) 120.0 no . . .
C(63) C(62) H(60) 120.0 no . . .
C(62) C(63) H(61) 120.2 no . . .
C(64) C(63) H(61) 120.2 no . . .
C(63) C(64) H(62) 120.1 no . . .
C(65) C(64) H(62) 120.1 no . . .
C(60) C(65) H(63) 118.9 no . . .
C(64) C(65) H(63) 118.9 no . . .
C(66) C(67) H(64) 118.6 no . . .
C(68) C(67) H(64) 118.6 no . . .
C(67) C(68) H(65) 120.2 no . . .
C(69) C(68) H(65) 120.2 no . . .
C(68) C(69) H(66) 120.3 no . . .
C(70) C(69) H(66) 120.3 no . . .
C(69) C(70) H(67) 119.7 no . . .
C(71) C(70) H(67) 119.7 no . . .
C(66) C(71) H(68) 119.1 no . . .
C(70) C(71) H(68) 119.1 no . . .
C(72) C(73) H(69) 119.3 no . . .
C(74) C(73) H(69) 119.2 no . . .
C(73) C(74) H(70) 120.4 no . . .
C(75) C(74) H(70) 120.4 no . . .
C(74) C(75) H(71) 119.8 no . . .
C(76) C(75) H(71) 119.8 no . . .
C(75) C(76) H(72) 120.2 no . . .
C(77) C(76) H(72) 120.2 no . . .
C(72) C(77) H(73) 119.2 no . . .
C(76) C(77) H(73) 119.2 no . . .
C(72) C(78) H(74) 109.5 no . . .
C(72) C(78) H(75) 109.5 no . . .
C(72) C(78) H(76) 109.5 no . . .
H(74) C(78) H(75) 109.5 no . . .
H(74) C(78) H(76) 109.5 no . . .
H(75) C(78) H(76) 109.5 no . . .

loop_
_geom_bond_atom_site_label_1
_geom_bond_atom_site_label_2
_geom_bond_distance
_geom_bond_publ_flag
_geom_bond_site_symmetry_1
_geom_bond_site_symmetry_2
Mo(1) P(1) 2.4559(12) yes . .
Mo(1) P(2) 2.5297(13) yes . .
Mo(1) P(3) 2.4364(13) yes . .
Mo(1) P(4) 2.5120(15) yes . .
Mo(1) Si(1) 2.5536(13) yes . .
Mo(1) C(1) 1.996(5) yes . .
P(1) C(8) 1.855(4) yes . .
P(1) C(12) 1.855(5) yes . .
P(1) C(18) 1.836(5) yes . .
P(2) C(9) 1.864(4) yes . .
P(2) C(24) 1.847(5) yes . .
P(2) C(30) 1.845(5) yes . .
P(3) C(10) 1.833(5) yes . .
P(3) C(36) 1.851(4) yes . .
P(3) C(42) 1.818(4) yes . .
P(4) C(11) 1.848(4) yes . .
P(4) C(48) 1.850(5) yes . .
P(4) C(54) 1.848(5) yes . .
Si(1) C(47) 1.905(5) yes . .
Si(1) C(60) 1.920(5) yes . .
Si(1) C(66) 1.898(5) yes . .
N(1) C(1) 1.204(7) yes . .
N(1) C(2A) 1.423(14) yes . .
N(1) C(2B) 1.484(12) yes . .
C(2A) C(3A) 1.495(16) yes . .
C(2A) C(7A) 1.52(2) yes . .
C(2B) C(3B) 1.530(18) yes . .
C(2B) C(7B) 1.530(17) yes . .
C(3A) C(4A) 1.55(2) yes . .
C(3B) C(4B) 1.46(2) yes . .
C(4A) C(5A) 1.512(17) yes . .
C(4B) C(5B) 1.58(2) yes . .
C(5A) C(6A) 1.505(17) yes . .
C(5B) C(6B) 1.53(2) yes . .
C(6A) C(7A) 1.61(2) yes . .
C(6B) C(7B) 1.43(2) yes . .
C(8) C(9) 1.521(7) yes . .
C(10) C(11) 1.529(7) yes . .
C(12) C(13) 1.398(7) yes . .
C(12) C(17) 1.393(8) yes . .
C(13) C(14) 1.387(7) yes . .
C(14) C(15) 1.370(9) yes . .
C(15) C(16) 1.374(8) yes . .
C(16) C(17) 1.392(7) yes . .
C(18) C(19) 1.402(6) yes . .
C(18) C(23) 1.387(7) yes . .
C(19) C(20) 1.386(8) yes . .
C(20) C(21) 1.370(8) yes . .
C(21) C(22) 1.389(7) yes . .
C(22) C(23) 1.382(8) yes . .
C(24) C(25) 1.396(8) yes . .
C(24) C(29) 1.397(7) yes . .
C(25) C(26) 1.382(8) yes . .
C(26) C(27) 1.386(7) yes . .
C(27) C(28) 1.367(9) yes . .
C(28) C(29) 1.395(9) yes . .
C(30) C(31) 1.394(7) yes . .
C(30) C(35) 1.393(7) yes . .
C(31) C(32) 1.387(8) yes . .
C(32) C(33) 1.382(8) yes . .
C(33) C(34) 1.392(8) yes . .
C(34) C(35) 1.371(7) yes . .
C(36) C(37) 1.388(7) yes . .
C(36) C(41) 1.393(8) yes . .
C(37) C(38) 1.399(7) yes . .
C(38) C(39) 1.377(9) yes . .
C(39) C(40) 1.369(8) yes . .
C(40) C(41) 1.391(7) yes . .
C(42) C(43) 1.405(7) yes . .
C(42) C(47) 1.408(6) yes . .
C(43) C(44) 1.382(7) yes . .
C(44) C(45) 1.377(7) yes . .
C(45) C(46) 1.376(7) yes . .
C(46) C(47) 1.410(6) yes . .
C(48) C(49) 1.400(7) yes . .
C(48) C(53) 1.390(7) yes . .
C(49) C(50) 1.383(8) yes . .
C(50) C(51) 1.378(8) yes . .
C(51) C(52) 1.377(8) yes . .
C(52) C(53) 1.391(8) yes . .
C(54) C(55) 1.396(6) yes . .
C(54) C(59) 1.394(7) yes . .
C(55) C(56) 1.372(7) yes . .
C(56) C(57) 1.380(8) yes . .
C(57) C(58) 1.370(8) yes . .
C(58) C(59) 1.391(7) yes . .
C(60) C(61) 1.390(6) yes . .
C(60) C(65) 1.401(7) yes . .
C(61) C(62) 1.399(8) yes . .
C(62) C(63) 1.375(8) yes . .
C(63) C(64) 1.390(7) yes . .
C(64) C(65) 1.380(8) yes . .
C(66) C(67) 1.398(7) yes . .
C(66) C(71) 1.405(6) yes . .
C(67) C(68) 1.385(7) yes . .
C(68) C(69) 1.386(6) yes . .
C(69) C(70) 1.374(7) yes . .
C(70) C(71) 1.386(7) yes . .
C(72) C(73) 1.383(8) yes . .
C(72) C(77) 1.381(10) yes . .
C(72) C(78) 1.484(11) yes . .
C(73) C(74) 1.394(11) yes . .
C(74) C(75) 1.376(10) yes . .
C(75) C(76) 1.370(10) yes . .
C(76) C(77) 1.386(11) yes . .
C(2A) H(1A) 1.000 no . .
C(2B) H(1B) 1.000 no . .
C(3A) H(2A) 0.990 no . .
C(3A) H(3A) 0.990 no . .
C(3B) H(2B) 0.990 no . .
C(3B) H(3B) 0.990 no . .
C(4A) H(4A) 0.990 no . .
C(4A) H(5A) 0.990 no . .
C(4B) H(4B) 0.990 no . .
C(4B) H(5B) 0.990 no . .
C(5A) H(6A) 0.990 no . .
C(5A) H(7A) 0.990 no . .
C(5B) H(6B) 0.990 no . .
C(5B) H(7B) 0.990 no . .
C(6A) H(8A) 0.990 no . .
C(6A) H(9A) 0.990 no . .
C(6B) H(8B) 0.990 no . .
C(6B) H(9B) 0.990 no . .
C(7A) H(10A) 0.990 no . .
C(7A) H(11A) 0.990 no . .
C(7B) H(10B) 0.990 no . .
C(7B) H(11B) 0.990 no . .
C(8) H(12) 0.990 no . .
C(8) H(13) 0.990 no . .
C(9) H(14) 0.990 no . .
C(9) H(15) 0.990 no . .
C(10) H(16) 0.990 no . .
C(10) H(17) 0.990 no . .
C(11) H(18) 0.990 no . .
C(11) H(19) 0.990 no . .
C(13) H(20) 0.950 no . .
C(14) H(21) 0.950 no . .
C(15) H(22) 0.950 no . .
C(16) H(23) 0.950 no . .
C(17) H(24) 0.950 no . .
C(19) H(25) 0.950 no . .
C(20) H(26) 0.950 no . .
C(21) H(27) 0.950 no . .
C(22) H(28) 0.950 no . .
C(23) H(29) 0.950 no . .
C(25) H(30) 0.950 no . .
C(26) H(31) 0.950 no . .
C(27) H(32) 0.950 no . .
C(28) H(33) 0.950 no . .
C(29) H(34) 0.950 no . .
C(31) H(35) 0.950 no . .
C(32) H(36) 0.950 no . .
C(33) H(37) 0.950 no . .
C(34) H(38) 0.950 no . .
C(35) H(39) 0.950 no . .
C(37) H(40) 0.950 no . .
C(38) H(41) 0.950 no . .
C(39) H(42) 0.950 no . .
C(40) H(43) 0.950 no . .
C(41) H(44) 0.950 no . .
C(43) H(45) 0.950 no . .
C(44) H(46) 0.950 no . .
C(45) H(47) 0.950 no . .
C(46) H(48) 0.950 no . .
C(49) H(49) 0.950 no . .
C(50) H(50) 0.950 no . .
C(51) H(51) 0.950 no . .
C(52) H(52) 0.950 no . .
C(53) H(53) 0.950 no . .
C(55) H(54) 0.950 no . .
C(56) H(55) 0.950 no . .
C(57) H(56) 0.950 no . .
C(58) H(57) 0.950 no . .
C(59) H(58) 0.950 no . .
C(61) H(59) 0.950 no . .
C(62) H(60) 0.950 no . .
C(63) H(61) 0.950 no . .
C(64) H(62) 0.950 no . .
C(65) H(63) 0.950 no . .
C(67) H(64) 0.950 no . .
C(68) H(65) 0.950 no . .
C(69) H(66) 0.950 no . .
C(70) H(67) 0.950 no . .
C(71) H(68) 0.950 no . .
C(73) H(69) 0.950 no . .
C(74) H(70) 0.950 no . .
C(75) H(71) 0.950 no . .
C(76) H(72) 0.950 no . .
C(77) H(73) 0.950 no . .
C(78) H(74) 0.980 no . .
C(78) H(75) 0.980 no . .
C(78) H(76) 0.980 no . .

loop_
_geom_contact_atom_site_label_1
_geom_contact_atom_site_label_2
_geom_contact_distance
_geom_contact_publ_flag
_geom_contact_site_symmetry_1
_geom_contact_site_symmetry_2
C(13) C(22) 3.562(6) ? . 2_656
C(13) C(23) 3.530(6) ? . 2_656
C(21) C(34) 3.586(7) ? . 1_655
C(22) C(13) 3.562(6) ? . 2_656
C(23) C(13) 3.530(6) ? . 2_656
C(34) C(21) 3.586(7) ? . 1_455
C(39) C(70) 3.525(8) ? . 1_455
C(40) C(69) 3.588(8) ? . 1_455
C(45) C(71) 3.507(7) ? . 2_665
C(50) C(50) 3.310(8) ? . 2_666
C(69) C(40) 3.588(8) ? . 1_655
C(70) C(39) 3.525(8) ? . 1_655
C(71) C(45) 3.507(7) ? . 2_665
C(3B) H(2B) 3.566 ? . 2_655
C(3B) H(4A) 3.241 ? . 2_655
C(3B) H(5A) 3.392 ? . 2_655
C(4A) H(2A) 3.504 ? . 2_655
C(4A) H(2B) 3.414 ? . 2_655
C(4A) H(3B) 3.230 ? . 2_655
C(4A) H(5A) 3.458 ? . 2_655
C(4A) H(61) 3.426 ? . 2_665
C(4A) H(65) 3.286 ? . 2_655
C(4B) H(66) 3.399 ? . 2_655
C(4B) H(73) 3.269 ? . 1_545
C(4B) H(74) 2.812 ? . 1_545
C(5A) H(22) 3.551 ? . 2_655
C(5A) H(61) 3.424 ? . 2_665
C(5A) H(65) 3.244 ? . 2_655
C(5B) H(66) 3.032 ? . 2_655
C(5B) H(73) 3.536 ? . 1_545
C(6B) H(71) 3.436 ? . 2_565
C(7A) H(71) 3.442 ? . 2_565
C(7B) H(71) 3.039 ? . 2_565
C(11) H(57) 2.960 ? . 2_566
C(12) H(28) 3.053 ? . 2_656
C(13) H(28) 2.981 ? . 2_656
C(13) H(29) 2.897 ? . 2_656
C(13) H(33) 3.163 ? . 1_655
C(14) H(28) 3.059 ? . 2_656
C(14) H(29) 3.213 ? . 2_656
C(14) H(32) 3.324 ? . 1_655
C(14) H(33) 3.173 ? . 1_655
C(14) H(55) 2.917 ? . 2_656
C(15) H(4A) 3.428 ? . 2_655
C(15) H(7A) 3.493 ? . 2_655
C(15) H(28) 3.169 ? . 2_656
C(15) H(52) 3.083 ? . 1_545
C(15) H(55) 3.372 ? . 2_656
C(15) H(61) 3.180 ? . 1_545
C(16) H(4A) 3.538 ? . 2_655
C(16) H(28) 3.208 ? . 2_656
C(16) H(52) 2.949 ? . 1_545
C(16) H(74) 3.198 ? . 1_545
C(17) H(28) 3.158 ? . 2_656
C(21) H(12) 3.237 ? . 2_656
C(21) H(38) 3.339 ? . 1_655
C(22) H(12) 2.794 ? . 2_656
C(22) H(51) 3.371 ? . 2_666
C(22) H(52) 3.422 ? . 2_666
C(23) H(12) 3.211 ? . 2_656
C(23) H(20) 3.439 ? . 2_656
C(25) H(36) 3.437 ? . 2_556
C(25) H(76) 3.070 ? . 1_545
C(26) H(36) 3.287 ? . 2_556
C(26) H(69) 3.360 ? . 1_545
C(26) H(76) 2.901 ? . 1_545
C(27) H(21) 3.182 ? . 1_455
C(27) H(36) 3.374 ? . 2_556
C(27) H(69) 3.512 ? . 1_545
C(28) H(20) 3.527 ? . 1_455
C(28) H(21) 3.195 ? . 1_455
C(28) H(35) 3.246 ? . 2_556
C(29) H(14) 3.550 ? . 2_556
C(29) H(35) 3.212 ? . 2_556
C(31) H(14) 3.464 ? . 2_556
C(32) H(14) 3.542 ? . 2_556
C(32) H(69) 3.446 ? . 2_566
C(32) H(76) 3.499 ? . 2_566
C(33) H(19) 3.498 ? . 2_566
C(33) H(27) 2.984 ? . 1_455
C(33) H(58) 3.398 ? . 2_566
C(34) H(26) 3.530 ? . 1_455
C(34) H(27) 2.756 ? . 1_455
C(34) H(57) 3.246 ? . 2_566
C(34) H(58) 3.237 ? . 2_566
C(35) H(27) 3.586 ? . 1_455
C(37) H(46) 3.445 ? . 2_565
C(38) H(26) 3.023 ? . 1_455
C(38) H(46) 3.288 ? . 2_565
C(38) H(47) 3.385 ? . 2_565
C(38) H(62) 3.435 ? . 1_455
C(38) H(63) 3.565 ? . 1_455
C(39) H(26) 3.155 ? . 1_455
C(39) H(46) 3.337 ? . 2_565
C(39) H(47) 3.526 ? . 2_565
C(40) H(46) 3.527 ? . 2_565
C(40) H(66) 3.524 ? . 1_455
C(40) H(72) 3.434 ? . 2_565
C(43) H(45) 3.545 ? . 2_565
C(43) H(46) 3.228 ? . 2_565
C(43) H(71) 3.369 ? . 2_565
C(43) H(72) 3.360 ? . .
C(44) H(45) 3.156 ? . 2_565
C(44) H(67) 3.227 ? . 2_665
C(44) H(71) 2.852 ? . 2_565
C(44) H(72) 3.339 ? . .
C(45) H(67) 3.139 ? . 2_665
C(45) H(68) 2.920 ? . 2_665
C(45) H(71) 3.331 ? . 2_565
C(46) H(67) 3.513 ? . 2_665
C(46) H(68) 2.937 ? . 2_665
C(49) H(50) 3.536 ? . 2_666
C(50) H(50) 3.096 ? . 2_666
C(51) H(28) 3.513 ? . 2_666
C(51) H(50) 3.339 ? . 2_666
C(51) H(55) 3.587 ? . 2_666
C(52) H(27) 3.572 ? . 2_666
C(52) H(28) 3.335 ? . 2_666
C(52) H(75) 3.334 ? . .
C(53) H(37) 3.300 ? . 2_566
C(53) H(75) 2.955 ? . .
C(55) H(51) 3.300 ? . 2_666
C(56) H(21) 3.228 ? . 2_656
C(56) H(51) 2.860 ? . 2_666
C(57) H(51) 3.480 ? . 2_666
C(57) H(69) 3.085 ? . 2_566
C(57) H(70) 3.365 ? . 2_566
C(58) H(18) 3.273 ? . 2_566
C(58) H(19) 3.511 ? . 2_566
C(58) H(38) 2.995 ? . 2_566
C(58) H(58) 3.235 ? . 2_566
C(59) H(38) 3.091 ? . 2_566
C(59) H(57) 3.600 ? . 2_566
C(59) H(58) 3.160 ? . 2_566
C(61) H(48) 3.303 ? . 2_665
C(61) H(67) 3.191 ? . 2_665
C(61) H(68) 3.526 ? . 2_665
C(61) H(73) 3.546 ? . .
C(62) H(48) 3.052 ? . 2_665
C(62) H(67) 3.421 ? . 2_665
C(62) H(73) 3.421 ? . .
C(63) H(4A) 3.586 ? . 2_665
C(63) H(6A) 3.543 ? . 2_665
C(63) H(22) 3.049 ? . 1_565
C(63) H(47) 3.120 ? . 2_665
C(63) H(48) 3.335 ? . 2_665
C(64) H(41) 3.135 ? . 1_655
C(64) H(47) 2.827 ? . 2_665
C(65) H(41) 3.304 ? . 1_655
C(65) H(47) 3.149 ? . 2_665
C(66) H(42) 3.295 ? . 1_655
C(67) H(42) 3.349 ? . 1_655
C(68) H(5A) 3.234 ? . 2_655
C(68) H(6B) 3.587 ? . 2_655
C(68) H(7A) 3.226 ? . 2_655
C(68) H(42) 3.248 ? . 1_655
C(68) H(43) 3.533 ? . 1_655
C(69) H(5A) 3.342 ? . 2_655
C(69) H(5B) 3.222 ? . 2_655
C(69) H(6B) 3.385 ? . 2_655
C(69) H(7A) 3.554 ? . 2_655
C(69) H(42) 3.052 ? . 1_655
C(69) H(43) 2.960 ? . 1_655
C(69) H(60) 3.566 ? . 2_665
C(69) H(72) 3.416 ? . 2_665
C(69) H(73) 3.128 ? . 2_665
C(70) H(42) 2.935 ? . 1_655
C(70) H(43) 3.457 ? . 1_655
C(70) H(47) 3.599 ? . 2_665
C(70) H(59) 3.135 ? . 2_665
C(70) H(60) 3.075 ? . 2_665
C(70) H(72) 3.248 ? . 2_665
C(70) H(73) 3.067 ? . 2_665
C(71) H(42) 3.046 ? . 1_655
C(71) H(47) 3.270 ? . 2_665
C(71) H(59) 3.489 ? . 2_665
C(71) H(60) 3.508 ? . 2_665
C(72) H(4B) 3.464 ? . 1_565
C(72) H(7B) 3.555 ? . 1_565
C(72) H(16) 3.356 ? . .
C(72) H(17) 3.118 ? . .
C(72) H(31) 3.132 ? . 1_565
C(73) H(17) 2.984 ? . .
C(73) H(31) 3.116 ? . 1_565
C(73) H(36) 3.567 ? . 2_566
C(73) H(56) 3.092 ? . 2_566
C(74) H(6A) 3.353 ? . 2_565
C(74) H(8B) 3.577 ? . 2_565
C(74) H(9A) 3.155 ? . 2_565
C(74) H(17) 3.087 ? . .
C(74) H(40) 3.428 ? . .
C(74) H(56) 3.013 ? . 2_566
C(75) H(6A) 3.557 ? . 2_565
C(75) H(8B) 2.942 ? . 2_565
C(75) H(9A) 2.965 ? . 2_565
C(75) H(10A) 3.270 ? . 2_565
C(75) H(10B) 3.222 ? . 2_565
C(75) H(11B) 3.404 ? . 2_565
C(75) H(17) 3.303 ? . .
C(75) H(45) 3.343 ? . .
C(75) H(46) 3.448 ? . 2_565
C(76) H(7B) 3.571 ? . 1_565
C(76) H(8B) 3.194 ? . 2_565
C(76) H(9A) 3.401 ? . 2_565
C(76) H(17) 3.424 ? . .
C(76) H(45) 3.369 ? . .
C(76) H(66) 3.386 ? . 2_665
C(76) H(67) 3.128 ? . 2_665
C(77) H(4B) 3.599 ? . 1_565
C(77) H(5B) 3.402 ? . 1_565
C(77) H(7B) 3.092 ? . 1_565
C(77) H(16) 3.416 ? . .
C(77) H(17) 3.326 ? . .
C(77) H(59) 3.508 ? . .
C(77) H(66) 3.250 ? . 2_665
C(77) H(67) 3.108 ? . 2_665
C(78) H(4B) 2.858 ? . 1_565
C(78) H(5B) 3.512 ? . 1_565
C(78) H(23) 3.040 ? . 1_565
C(78) H(31) 3.201 ? . 1_565
C(78) H(36) 3.464 ? . 2_566
C(78) H(37) 3.465 ? . 2_566
C(78) H(53) 3.104 ? . .
H(1A) H(74) 2.984 ? . 1_545
H(1A) H(76) 3.584 ? . 1_545
H(2A) C(4A) 3.504 ? . 2_655
H(2A) H(2B) 3.414 ? . 2_655
H(2A) H(4A) 3.191 ? . 2_655
H(2A) H(5A) 2.890 ? . 2_655
H(2B) C(3B) 3.566 ? . 2_655
H(2B) C(4A) 3.414 ? . 2_655
H(2B) H(2A) 3.414 ? . 2_655
H(2B) H(2B) 3.031 ? . 2_655
H(2B) H(3B) 3.247 ? . 2_655
H(2B) H(4A) 3.112 ? . 2_655
H(2B) H(5A) 2.929 ? . 2_655
H(3A) H(60) 3.312 ? . 2_665
H(3A) H(61) 3.217 ? . 2_665
H(3B) C(4A) 3.230 ? . 2_655
H(3B) H(2B) 3.247 ? . 2_655
H(3B) H(4A) 2.630 ? . 2_655
H(3B) H(5A) 2.920 ? . 2_655
H(4A) C(3B) 3.241 ? . 2_655
H(4A) C(15) 3.428 ? . 2_655
H(4A) C(16) 3.538 ? . 2_655
H(4A) C(63) 3.586 ? . 2_665
H(4A) H(2A) 3.191 ? . 2_655
H(4A) H(2B) 3.112 ? . 2_655
H(4A) H(3B) 2.630 ? . 2_655
H(4A) H(5A) 3.113 ? . 2_655
H(4A) H(5B) 3.157 ? . 2_655
H(4A) H(22) 3.110 ? . 2_655
H(4A) H(23) 3.301 ? . 2_655
H(4A) H(60) 3.275 ? . 2_665
H(4A) H(61) 2.829 ? . 2_665
H(4A) H(65) 3.209 ? . 2_655
H(4B) C(72) 3.464 ? . 1_545
H(4B) C(77) 3.599 ? . 1_545
H(4B) C(78) 2.858 ? . 1_545
H(4B) H(73) 3.237 ? . 1_545
H(4B) H(74) 2.148 ? . 1_545
H(4B) H(76) 2.858 ? . 1_545
H(5A) C(3B) 3.392 ? . 2_655
H(5A) C(4A) 3.458 ? . 2_655
H(5A) C(68) 3.234 ? . 2_655
H(5A) C(69) 3.342 ? . 2_655
H(5A) H(2A) 2.890 ? . 2_655
H(5A) H(2B) 2.929 ? . 2_655
H(5A) H(3B) 2.920 ? . 2_655
H(5A) H(4A) 3.113 ? . 2_655
H(5A) H(5A) 3.214 ? . 2_655
H(5A) H(65) 2.919 ? . 2_655
H(5A) H(66) 3.107 ? . 2_655
H(5B) C(69) 3.222 ? . 2_655
H(5B) C(77) 3.402 ? . 1_545
H(5B) C(78) 3.512 ? . 1_545
H(5B) H(4A) 3.157 ? . 2_655
H(5B) H(60) 3.047 ? . 1_545
H(5B) H(66) 2.811 ? . 2_655
H(5B) H(73) 2.690 ? . 1_545
H(5B) H(74) 2.627 ? . 1_545
H(6A) C(63) 3.543 ? . 2_665
H(6A) C(74) 3.353 ? . 2_565
H(6A) C(75) 3.557 ? . 2_565
H(6A) H(22) 3.209 ? . 2_655
H(6A) H(61) 2.705 ? . 2_665
H(6A) H(70) 2.927 ? . 2_565
H(6A) H(71) 3.306 ? . 2_565
H(6B) C(68) 3.587 ? . 2_655
H(6B) C(69) 3.385 ? . 2_655
H(6B) H(65) 3.110 ? . 2_655
H(6B) H(66) 2.695 ? . 2_655
H(7A) C(15) 3.493 ? . 2_655
H(7A) C(68) 3.226 ? . 2_655
H(7A) C(69) 3.554 ? . 2_655
H(7A) H(22) 3.172 ? . 2_655
H(7A) H(32) 3.002 ? . 2_555
H(7A) H(65) 2.450 ? . 2_655
H(7A) H(66) 3.121 ? . 2_655
H(7B) C(72) 3.555 ? . 1_545
H(7B) C(76) 3.571 ? . 1_545
H(7B) C(77) 3.092 ? . 1_545
H(7B) H(8B) 3.543 ? . 2_555
H(7B) H(9A) 3.473 ? . 2_555
H(7B) H(66) 2.753 ? . 2_655
H(7B) H(73) 2.958 ? . 1_545
H(7B) H(74) 3.560 ? . 1_545
H(8A) H(66) 2.918 ? . 2_655
H(8A) H(73) 3.568 ? . 1_545
H(8B) C(74) 3.577 ? . 2_565
H(8B) C(75) 2.942 ? . 2_565
H(8B) C(76) 3.194 ? . 2_565
H(8B) H(7B) 3.543 ? . 2_555
H(8B) H(71) 2.868 ? . 2_565
H(8B) H(72) 3.290 ? . 2_565
H(9A) C(74) 3.155 ? . 2_565
H(9A) C(75) 2.965 ? . 2_565
H(9A) C(76) 3.401 ? . 2_565
H(9A) H(7B) 3.473 ? . 2_555
H(9A) H(70) 3.397 ? . 2_565
H(9A) H(71) 3.095 ? . 2_565
H(10A) C(75) 3.270 ? . 2_565
H(10A) H(71) 2.676 ? . 2_565
H(10B) C(75) 3.222 ? . 2_565
H(10B) H(71) 2.488 ? . 2_565
H(11B) C(75) 3.404 ? . 2_565
H(11B) H(61) 3.183 ? . 2_665
H(11B) H(70) 3.387 ? . 2_565
H(11B) H(71) 2.915 ? . 2_565
H(12) C(21) 3.237 ? . 2_656
H(12) C(22) 2.794 ? . 2_656
H(12) C(23) 3.211 ? . 2_656
H(12) H(20) 3.451 ? . 2_656
H(12) H(27) 3.490 ? . 2_656
H(12) H(28) 2.790 ? . 2_656
H(12) H(29) 3.421 ? . 2_656
H(13) H(33) 3.511 ? . 2_556
H(14) C(29) 3.550 ? . 2_556
H(14) C(31) 3.464 ? . 2_556
H(14) C(32) 3.542 ? . 2_556
H(14) H(34) 3.026 ? . 2_556
H(14) H(35) 3.552 ? . 2_556
H(15) H(36) 3.441 ? . 2_556
H(15) H(76) 3.585 ? . 1_545
H(16) C(72) 3.356 ? . .
H(16) C(77) 3.416 ? . .
H(16) H(73) 3.597 ? . .
H(16) H(75) 3.111 ? . .
H(17) C(72) 3.118 ? . .
H(17) C(73) 2.984 ? . .
H(17) C(74) 3.087 ? . .
H(17) C(75) 3.303 ? . .
H(17) C(76) 3.424 ? . .
H(17) C(77) 3.326 ? . .
H(17) H(57) 3.488 ? . 2_566
H(17) H(69) 3.390 ? . .
H(17) H(70) 3.537 ? . .
H(17) H(75) 3.549 ? . .
H(18) C(58) 3.273 ? . 2_566
H(18) H(57) 2.331 ? . 2_566
H(19) C(33) 3.498 ? . 2_566
H(19) C(58) 3.511 ? . 2_566
H(19) H(37) 2.771 ? . 2_566
H(19) H(57) 2.740 ? . 2_566
H(19) H(75) 3.092 ? . .
H(20) C(23) 3.439 ? . 2_656
H(20) C(28) 3.527 ? . 1_655
H(20) H(12) 3.451 ? . 2_656
H(20) H(28) 3.441 ? . 2_656
H(20) H(29) 2.670 ? . 2_656
H(20) H(33) 2.590 ? . 1_655
H(21) C(27) 3.182 ? . 1_655
H(21) C(28) 3.195 ? . 1_655
H(21) C(56) 3.228 ? . 2_656
H(21) H(28) 3.574 ? . 2_656
H(21) H(29) 3.239 ? . 2_656
H(21) H(32) 2.577 ? . 1_655
H(21) H(33) 2.599 ? . 1_655
H(21) H(55) 2.323 ? . 2_656
H(22) C(5A) 3.551 ? . 2_655
H(22) C(63) 3.049 ? . 1_545
H(22) H(4A) 3.110 ? . 2_655
H(22) H(6A) 3.209 ? . 2_655
H(22) H(7A) 3.172 ? . 2_655
H(22) H(51) 3.411 ? . 1_545
H(22) H(52) 3.033 ? . 1_545
H(22) H(55) 3.198 ? . 2_656
H(22) H(61) 2.329 ? . 1_545
H(22) H(62) 3.573 ? . 1_545
H(23) C(78) 3.040 ? . 1_545
H(23) H(4A) 3.301 ? . 2_655
H(23) H(52) 2.793 ? . 1_545
H(23) H(60) 3.479 ? . 1_545
H(23) H(61) 3.285 ? . 1_545
H(23) H(74) 2.332 ? . 1_545
H(23) H(75) 3.122 ? . 1_545
H(23) H(76) 3.239 ? . 1_545
H(24) H(74) 3.387 ? . 1_545
H(24) H(76) 3.271 ? . 1_545
H(25) H(42) 2.979 ? . 1_655
H(26) C(34) 3.530 ? . 1_655
H(26) C(38) 3.023 ? . 1_655
H(26) C(39) 3.155 ? . 1_655
H(26) H(34) 3.317 ? . 1_655
H(26) H(38) 3.141 ? . 1_655
H(26) H(39) 3.473 ? . 1_655
H(26) H(41) 2.822 ? . 1_655
H(26) H(42) 3.062 ? . 1_655
H(27) C(33) 2.984 ? . 1_655
H(27) C(34) 2.756 ? . 1_655
H(27) C(35) 3.586 ? . 1_655
H(27) C(52) 3.572 ? . 2_666
H(27) H(12) 3.490 ? . 2_656
H(27) H(34) 3.575 ? . 1_655
H(27) H(37) 2.970 ? . 1_655
H(27) H(38) 2.567 ? . 1_655
H(27) H(52) 3.361 ? . 2_666
H(28) C(12) 3.053 ? . 2_656
H(28) C(13) 2.981 ? . 2_656
H(28) C(14) 3.059 ? . 2_656
H(28) C(15) 3.169 ? . 2_656
H(28) C(16) 3.208 ? . 2_656
H(28) C(17) 3.158 ? . 2_656
H(28) C(51) 3.513 ? . 2_666
H(28) C(52) 3.335 ? . 2_666
H(28) H(12) 2.790 ? . 2_656
H(28) H(20) 3.441 ? . 2_656
H(28) H(21) 3.574 ? . 2_656
H(28) H(51) 3.096 ? . 2_666
H(28) H(52) 2.749 ? . 2_666
H(29) C(13) 2.897 ? . 2_656
H(29) C(14) 3.213 ? . 2_656
H(29) H(12) 3.421 ? . 2_656
H(29) H(20) 2.670 ? . 2_656
H(29) H(21) 3.239 ? . 2_656
H(29) H(29) 3.559 ? . 2_656
H(30) H(76) 2.878 ? . 1_545
H(31) C(72) 3.132 ? . 1_545
H(31) C(73) 3.116 ? . 1_545
H(31) C(78) 3.201 ? . 1_545
H(31) H(69) 3.031 ? . 1_545
H(31) H(74) 3.512 ? . 1_545
H(31) H(76) 2.572 ? . 1_545
H(32) C(14) 3.324 ? . 1_455
H(32) H(7A) 3.002 ? . 2_555
H(32) H(21) 2.577 ? . 1_455
H(32) H(65) 3.463 ? . 1_455
H(32) H(69) 3.307 ? . 1_545
H(33) C(13) 3.163 ? . 1_455
H(33) C(14) 3.173 ? . 1_455
H(33) H(13) 3.511 ? . 2_556
H(33) H(20) 2.590 ? . 1_455
H(33) H(21) 2.599 ? . 1_455
H(33) H(35) 3.338 ? . 2_556
H(34) H(14) 3.026 ? . 2_556
H(34) H(26) 3.317 ? . 1_455
H(34) H(27) 3.575 ? . 1_455
H(34) H(35) 3.280 ? . 2_556
H(35) C(28) 3.246 ? . 2_556
H(35) C(29) 3.212 ? . 2_556
H(35) H(14) 3.552 ? . 2_556
H(35) H(33) 3.338 ? . 2_556
H(35) H(34) 3.280 ? . 2_556
H(36) C(25) 3.437 ? . 2_556
H(36) C(26) 3.287 ? . 2_556
H(36) C(27) 3.374 ? . 2_556
H(36) C(73) 3.567 ? . 2_566
H(36) C(78) 3.464 ? . 2_566
H(36) H(15) 3.441 ? . 2_556
H(36) H(69) 2.713 ? . 2_566
H(36) H(75) 3.436 ? . 2_566
H(36) H(76) 2.749 ? . 2_566
H(37) C(53) 3.300 ? . 2_566
H(37) C(78) 3.465 ? . 2_566
H(37) H(19) 2.771 ? . 2_566
H(37) H(27) 2.970 ? . 1_455
H(37) H(52) 3.550 ? . 2_566
H(37) H(53) 2.846 ? . 2_566
H(37) H(58) 3.151 ? . 2_566
H(37) H(75) 2.802 ? . 2_566
H(37) H(76) 3.267 ? . 2_566
H(38) C(21) 3.339 ? . 1_455
H(38) C(58) 2.995 ? . 2_566
H(38) C(59) 3.091 ? . 2_566
H(38) H(26) 3.141 ? . 1_455
H(38) H(27) 2.567 ? . 1_455
H(38) H(57) 2.692 ? . 2_566
H(38) H(58) 2.854 ? . 2_566
H(39) H(26) 3.473 ? . 1_455
H(39) H(57) 3.434 ? . 2_566
H(40) C(74) 3.428 ? . .
H(40) H(56) 3.304 ? . 2_566
H(40) H(57) 2.883 ? . 2_566
H(40) H(70) 3.323 ? . .
H(41) C(64) 3.135 ? . 1_455
H(41) C(65) 3.304 ? . 1_455
H(41) H(26) 2.822 ? . 1_455
H(41) H(47) 3.168 ? . 2_565
H(41) H(62) 2.543 ? . 1_455
H(41) H(63) 2.868 ? . 1_455
H(42) C(66) 3.295 ? . 1_455
H(42) C(67) 3.349 ? . 1_455
H(42) C(68) 3.248 ? . 1_455
H(42) C(69) 3.052 ? . 1_455
H(42) C(70) 2.935 ? . 1_455
H(42) C(71) 3.046 ? . 1_455
H(42) H(25) 2.979 ? . 1_455
H(42) H(26) 3.062 ? . 1_455
H(42) H(47) 3.420 ? . 2_565
H(42) H(63) 3.046 ? . 1_455
H(42) H(66) 3.529 ? . 1_455
H(42) H(67) 3.349 ? . 1_455
H(42) H(68) 3.504 ? . 1_455
H(43) C(68) 3.533 ? . 1_455
H(43) C(69) 2.960 ? . 1_455
H(43) C(70) 3.457 ? . 1_455
H(43) H(66) 2.746 ? . 1_455
H(43) H(67) 3.587 ? . 1_455
H(43) H(72) 3.118 ? . 2_565
H(45) C(43) 3.545 ? . 2_565
H(45) C(44) 3.156 ? . 2_565
H(45) C(75) 3.343 ? . .
H(45) C(76) 3.369 ? . .
H(45) H(45) 3.148 ? . 2_565
H(45) H(46) 2.357 ? . 2_565
H(45) H(71) 3.176 ? . .
H(45) H(71) 3.567 ? . 2_565
H(45) H(72) 3.231 ? . .
H(46) C(37) 3.445 ? . 2_565
H(46) C(38) 3.288 ? . 2_565
H(46) C(39) 3.337 ? . 2_565
H(46) C(40) 3.527 ? . 2_565
H(46) C(43) 3.228 ? . 2_565
H(46) C(75) 3.448 ? . 2_565
H(46) H(45) 2.357 ? . 2_565
H(46) H(46) 3.474 ? . 2_565
H(46) H(67) 3.462 ? . 2_665
H(46) H(71) 2.721 ? . 2_565
H(46) H(72) 3.179 ? . .
H(47) C(38) 3.385 ? . 2_565
H(47) C(39) 3.526 ? . 2_565
H(47) C(63) 3.120 ? . 2_665
H(47) C(64) 2.827 ? . 2_665
H(47) C(65) 3.149 ? . 2_665
H(47) C(70) 3.599 ? . 2_665
H(47) C(71) 3.270 ? . 2_665
H(47) H(41) 3.168 ? . 2_565
H(47) H(42) 3.420 ? . 2_565
H(47) H(61) 3.437 ? . 2_665
H(47) H(62) 3.001 ? . 2_665
H(47) H(63) 3.498 ? . 2_665
H(47) H(67) 3.357 ? . 2_665
H(47) H(68) 2.724 ? . 2_665
H(47) H(71) 3.491 ? . 2_565
H(48) C(61) 3.303 ? . 2_665
H(48) C(62) 3.052 ? . 2_665
H(48) C(63) 3.335 ? . 2_665
H(48) H(60) 3.245 ? . 2_665
H(48) H(68) 2.740 ? . 2_665
H(49) H(51) 3.433 ? . 2_666
H(50) C(49) 3.536 ? . 2_666
H(50) C(50) 3.096 ? . 2_666
H(50) C(51) 3.339 ? . 2_666
H(50) H(50) 3.167 ? . 2_666
H(50) H(51) 3.530 ? . 2_666
H(51) C(22) 3.371 ? . 2_666
H(51) C(55) 3.300 ? . 2_666
H(51) C(56) 2.860 ? . 2_666
H(51) C(57) 3.480 ? . 2_666
H(51) H(22) 3.411 ? . 1_565
H(51) H(28) 3.096 ? . 2_666
H(51) H(49) 3.433 ? . 2_666
H(51) H(50) 3.530 ? . 2_666
H(51) H(54) 3.412 ? . 2_666
H(51) H(55) 2.664 ? . 2_666
H(52) C(15) 3.083 ? . 1_565
H(52) C(16) 2.949 ? . 1_565
H(52) C(22) 3.422 ? . 2_666
H(52) H(22) 3.033 ? . 1_565
H(52) H(23) 2.793 ? . 1_565
H(52) H(27) 3.361 ? . 2_666
H(52) H(28) 2.749 ? . 2_666
H(52) H(37) 3.550 ? . 2_566
H(52) H(74) 3.578 ? . .
H(52) H(75) 2.935 ? . .
H(53) C(78) 3.104 ? . .
H(53) H(37) 2.846 ? . 2_566
H(53) H(74) 3.472 ? . .
H(53) H(75) 2.147 ? . .
H(54) H(51) 3.412 ? . 2_666
H(55) C(14) 2.917 ? . 2_656
H(55) C(15) 3.372 ? . 2_656
H(55) C(51) 3.587 ? . 2_666
H(55) H(21) 2.323 ? . 2_656
H(55) H(22) 3.198 ? . 2_656
H(55) H(51) 2.664 ? . 2_666
H(56) C(73) 3.092 ? . 2_566
H(56) C(74) 3.013 ? . 2_566
H(56) H(40) 3.304 ? . 2_566
H(56) H(62) 3.475 ? . 2_666
H(56) H(69) 2.577 ? . 2_566
H(56) H(70) 2.428 ? . 2_566
H(57) C(11) 2.960 ? . 2_566
H(57) C(34) 3.246 ? . 2_566
H(57) C(59) 3.600 ? . 2_566
H(57) H(17) 3.488 ? . 2_566
H(57) H(18) 2.331 ? . 2_566
H(57) H(19) 2.740 ? . 2_566
H(57) H(38) 2.692 ? . 2_566
H(57) H(39) 3.434 ? . 2_566
H(57) H(40) 2.883 ? . 2_566
H(57) H(58) 2.724 ? . 2_566
H(57) H(69) 3.572 ? . 2_566
H(58) C(33) 3.398 ? . 2_566
H(58) C(34) 3.237 ? . 2_566
H(58) C(58) 3.235 ? . 2_566
H(58) C(59) 3.160 ? . 2_566
H(58) H(37) 3.151 ? . 2_566
H(58) H(38) 2.854 ? . 2_566
H(58) H(57) 2.724 ? . 2_566
H(58) H(58) 2.575 ? . 2_566
H(59) C(70) 3.135 ? . 2_665
H(59) C(71) 3.489 ? . 2_665
H(59) C(77) 3.508 ? . .
H(59) H(67) 2.482 ? . 2_665
H(59) H(68) 3.173 ? . 2_665
H(59) H(73) 3.053 ? . .
H(60) C(69) 3.566 ? . 2_665
H(60) C(70) 3.075 ? . 2_665
H(60) C(71) 3.508 ? . 2_665
H(60) H(3A) 3.312 ? . 2_665
H(60) H(4A) 3.275 ? . 2_665
H(60) H(5B) 3.047 ? . 1_565
H(60) H(23) 3.479 ? . 1_565
H(60) H(48) 3.245 ? . 2_665
H(60) H(67) 2.960 ? . 2_665
H(60) H(73) 2.814 ? . .
H(60) H(74) 3.229 ? . .
H(61) C(4A) 3.426 ? . 2_665
H(61) C(5A) 3.424 ? . 2_665
H(61) C(15) 3.180 ? . 1_565
H(61) H(3A) 3.217 ? . 2_665
H(61) H(4A) 2.829 ? . 2_665
H(61) H(6A) 2.705 ? . 2_665
H(61) H(11B) 3.183 ? . 2_665
H(61) H(22) 2.329 ? . 1_565
H(61) H(23) 3.285 ? . 1_565
H(61) H(47) 3.437 ? . 2_665
H(62) C(38) 3.435 ? . 1_655
H(62) H(22) 3.573 ? . 1_565
H(62) H(41) 2.543 ? . 1_655
H(62) H(47) 3.001 ? . 2_665
H(62) H(56) 3.475 ? . 2_666
H(62) H(70) 3.574 ? . 1_655
H(63) C(38) 3.565 ? . 1_655
H(63) H(41) 2.868 ? . 1_655
H(63) H(42) 3.046 ? . 1_655
H(63) H(47) 3.498 ? . 2_665
H(65) C(4A) 3.286 ? . 2_655
H(65) C(5A) 3.244 ? . 2_655
H(65) H(4A) 3.209 ? . 2_655
H(65) H(5A) 2.919 ? . 2_655
H(65) H(6B) 3.110 ? . 2_655
H(65) H(7A) 2.450 ? . 2_655
H(65) H(32) 3.463 ? . 1_655
H(66) C(4B) 3.399 ? . 2_655
H(66) C(5B) 3.032 ? . 2_655
H(66) C(40) 3.524 ? . 1_655
H(66) C(76) 3.386 ? . 2_665
H(66) C(77) 3.250 ? . 2_665
H(66) H(5A) 3.107 ? . 2_655
H(66) H(5B) 2.811 ? . 2_655
H(66) H(6B) 2.695 ? . 2_655
H(66) H(7A) 3.121 ? . 2_655
H(66) H(7B) 2.753 ? . 2_655
H(66) H(8A) 2.918 ? . 2_655
H(66) H(42) 3.529 ? . 1_655
H(66) H(43) 2.746 ? . 1_655
H(66) H(72) 2.928 ? . 2_665
H(66) H(73) 2.644 ? . 2_665
H(67) C(44) 3.227 ? . 2_665
H(67) C(45) 3.139 ? . 2_665
H(67) C(46) 3.513 ? . 2_665
H(67) C(61) 3.191 ? . 2_665
H(67) C(62) 3.421 ? . 2_665
H(67) C(76) 3.128 ? . 2_665
H(67) C(77) 3.108 ? . 2_665
H(67) H(42) 3.349 ? . 1_655
H(67) H(43) 3.587 ? . 1_655
H(67) H(46) 3.462 ? . 2_665
H(67) H(47) 3.357 ? . 2_665
H(67) H(59) 2.482 ? . 2_665
H(67) H(60) 2.960 ? . 2_665
H(67) H(72) 2.572 ? . 2_665
H(67) H(73) 2.519 ? . 2_665
H(68) C(45) 2.920 ? . 2_665
H(68) C(46) 2.937 ? . 2_665
H(68) C(61) 3.526 ? . 2_665
H(68) H(42) 3.504 ? . 1_655
H(68) H(47) 2.724 ? . 2_665
H(68) H(48) 2.740 ? . 2_665
H(68) H(59) 3.173 ? . 2_665
H(68) H(68) 3.509 ? . 2_665
H(69) C(26) 3.360 ? . 1_565
H(69) C(27) 3.512 ? . 1_565
H(69) C(32) 3.446 ? . 2_566
H(69) C(57) 3.085 ? . 2_566
H(69) H(17) 3.390 ? . .
H(69) H(31) 3.031 ? . 1_565
H(69) H(32) 3.307 ? . 1_565
H(69) H(36) 2.713 ? . 2_566
H(69) H(56) 2.577 ? . 2_566
H(69) H(57) 3.572 ? . 2_566
H(70) C(57) 3.365 ? . 2_566
H(70) H(6A) 2.927 ? . 2_565
H(70) H(9A) 3.397 ? . 2_565
H(70) H(11B) 3.387 ? . 2_565
H(70) H(17) 3.537 ? . .
H(70) H(40) 3.323 ? . .
H(70) H(56) 2.428 ? . 2_566
H(70) H(62) 3.574 ? . 1_455
H(71) C(6B) 3.436 ? . 2_565
H(71) C(7A) 3.442 ? . 2_565
H(71) C(7B) 3.039 ? . 2_565
H(71) C(43) 3.369 ? . 2_565
H(71) C(44) 2.852 ? . 2_565
H(71) C(45) 3.331 ? . 2_565
H(71) H(6A) 3.306 ? . 2_565
H(71) H(8B) 2.868 ? . 2_565
H(71) H(9A) 3.095 ? . 2_565
H(71) H(10A) 2.676 ? . 2_565
H(71) H(10B) 2.488 ? . 2_565
H(71) H(11B) 2.915 ? . 2_565
H(71) H(45) 3.176 ? . .
H(71) H(45) 3.567 ? . 2_565
H(71) H(46) 2.721 ? . 2_565
H(71) H(47) 3.491 ? . 2_565
H(72) C(40) 3.434 ? . 2_565
H(72) C(43) 3.360 ? . .
H(72) C(44) 3.339 ? . .
H(72) C(69) 3.416 ? . 2_665
H(72) C(70) 3.248 ? . 2_665
H(72) H(8B) 3.290 ? . 2_565
H(72) H(43) 3.118 ? . 2_565
H(72) H(45) 3.231 ? . .
H(72) H(46) 3.179 ? . .
H(72) H(66) 2.928 ? . 2_665
H(72) H(67) 2.572 ? . 2_665
H(73) C(4B) 3.269 ? . 1_565
H(73) C(5B) 3.536 ? . 1_565
H(73) C(61) 3.546 ? . .
H(73) C(62) 3.421 ? . .
H(73) C(69) 3.128 ? . 2_665
H(73) C(70) 3.067 ? . 2_665
H(73) H(4B) 3.237 ? . 1_565
H(73) H(5B) 2.690 ? . 1_565
H(73) H(7B) 2.958 ? . 1_565
H(73) H(8A) 3.568 ? . 1_565
H(73) H(16) 3.597 ? . .
H(73) H(59) 3.053 ? . .
H(73) H(60) 2.814 ? . .
H(73) H(66) 2.644 ? . 2_665
H(73) H(67) 2.519 ? . 2_665
H(74) C(4B) 2.812 ? . 1_565
H(74) C(16) 3.198 ? . 1_565
H(74) H(1A) 2.984 ? . 1_565
H(74) H(4B) 2.148 ? . 1_565
H(74) H(5B) 2.627 ? . 1_565
H(74) H(7B) 3.560 ? . 1_565
H(74) H(23) 2.332 ? . 1_565
H(74) H(24) 3.387 ? . 1_565
H(74) H(31) 3.512 ? . 1_565
H(74) H(52) 3.578 ? . .
H(74) H(53) 3.472 ? . .
H(74) H(60) 3.229 ? . .
H(75) C(52) 3.334 ? . .
H(75) C(53) 2.955 ? . .
H(75) H(16) 3.111 ? . .
H(75) H(17) 3.549 ? . .
H(75) H(19) 3.092 ? . .
H(75) H(23) 3.122 ? . 1_565
H(75) H(36) 3.436 ? . 2_566
H(75) H(37) 2.802 ? . 2_566
H(75) H(52) 2.935 ? . .
H(75) H(53) 2.147 ? . .
H(76) C(25) 3.070 ? . 1_565
H(76) C(26) 2.901 ? . 1_565
H(76) C(32) 3.499 ? . 2_566
H(76) H(1A) 3.584 ? . 1_565
H(76) H(4B) 2.858 ? . 1_565
H(76) H(15) 3.585 ? . 1_565
H(76) H(23) 3.239 ? . 1_565
H(76) H(24) 3.271 ? . 1_565
H(76) H(30) 2.878 ? . 1_565
H(76) H(31) 2.572 ? . 1_565
H(76) H(36) 2.749 ? . 2_566
H(76) H(37) 3.267 ? . 2_566

loop_
_geom_torsion_atom_site_label_1
_geom_torsion_atom_site_label_2
_geom_torsion_atom_site_label_3
_geom_torsion_atom_site_label_4
_geom_torsion
_geom_torsion_publ_flag
_geom_torsion_site_symmetry_1
_geom_torsion_site_symmetry_2
_geom_torsion_site_symmetry_3
_geom_torsion_site_symmetry_4
P(1) Mo(1) P(2) C(9) -10.26(19) ? . . . .
P(1) Mo(1) P(2) C(24) -122.4(2) ? . . . .
P(1) Mo(1) P(2) C(30) 107.18(19) ? . . . .
P(2) Mo(1) P(1) C(8) -13.6(2) ? . . . .
P(2) Mo(1) P(1) C(12) 101.63(19) ? . . . .
P(2) Mo(1) P(1) C(18) -134.15(19) ? . . . .
P(1) Mo(1) P(4) C(11) -164.29(15) ? . . . .
P(1) Mo(1) P(4) C(48) 78.87(18) ? . . . .
P(1) Mo(1) P(4) C(54) -45.3(2) ? . . . .
P(4) Mo(1) P(1) C(8) 78.5(2) ? . . . .
P(4) Mo(1) P(1) C(12) -166.24(18) ? . . . .
P(4) Mo(1) P(1) C(18) -42.01(19) ? . . . .
P(1) Mo(1) Si(1) C(47) 147.78(17) ? . . . .
P(1) Mo(1) Si(1) C(60) -97.99(18) ? . . . .
P(1) Mo(1) Si(1) C(66) 28.5(2) ? . . . .
Si(1) Mo(1) P(1) C(8) -178.1(2) ? . . . .
Si(1) Mo(1) P(1) C(12) -62.88(19) ? . . . .
Si(1) Mo(1) P(1) C(18) 61.35(19) ? . . . .
C(1) Mo(1) P(1) C(8) -105.6(2) ? . . . .
C(1) Mo(1) P(1) C(12) 9.7(2) ? . . . .
C(1) Mo(1) P(1) C(18) 133.9(2) ? . . . .
P(2) Mo(1) P(3) C(10) 107.80(16) ? . . . .
P(2) Mo(1) P(3) C(36) -13.9(2) ? . . . .
P(2) Mo(1) P(3) C(42) -136.4(2) ? . . . .
P(3) Mo(1) P(2) C(9) 169.23(19) ? . . . .
P(3) Mo(1) P(2) C(24) 57.1(2) ? . . . .
P(3) Mo(1) P(2) C(30) -73.33(19) ? . . . .
P(2) Mo(1) P(4) C(11) -84.23(16) ? . . . .
P(2) Mo(1) P(4) C(48) 158.93(18) ? . . . .
P(2) Mo(1) P(4) C(54) 34.8(2) ? . . . .
P(4) Mo(1) P(2) C(9) -111.11(19) ? . . . .
P(4) Mo(1) P(2) C(24) 136.8(2) ? . . . .
P(4) Mo(1) P(2) C(30) 6.33(19) ? . . . .
P(2) Mo(1) Si(1) C(47) 28.4(2) ? . . . .
P(2) Mo(1) Si(1) C(60) 142.6(2) ? . . . .
P(2) Mo(1) Si(1) C(66) -90.9(2) ? . . . .
Si(1) Mo(1) P(2) C(9) 113.3(2) ? . . . .
Si(1) Mo(1) P(2) C(24) 1.1(2) ? . . . .
Si(1) Mo(1) P(2) C(30) -129.3(2) ? . . . .
C(1) Mo(1) P(2) C(9) 82.5(2) ? . . . .
C(1) Mo(1) P(2) C(24) -29.6(2) ? . . . .
C(1) Mo(1) P(2) C(30) -160.1(2) ? . . . .
P(3) Mo(1) P(4) C(11) 11.05(15) ? . . . .
P(3) Mo(1) P(4) C(48) -105.79(18) ? . . . .
P(3) Mo(1) P(4) C(54) 130.1(2) ? . . . .
P(4) Mo(1) P(3) C(10) 14.69(16) ? . . . .
P(4) Mo(1) P(3) C(36) -107.0(2) ? . . . .
P(4) Mo(1) P(3) C(42) 130.5(2) ? . . . .
P(3) Mo(1) Si(1) C(47) -30.43(17) ? . . . .
P(3) Mo(1) Si(1) C(60) 83.79(18) ? . . . .
P(3) Mo(1) Si(1) C(66) -149.7(2) ? . . . .
Si(1) Mo(1) P(3) C(10) -87.23(16) ? . . . .
Si(1) Mo(1) P(3) C(36) 151.0(2) ? . . . .
Si(1) Mo(1) P(3) C(42) 28.6(2) ? . . . .
C(1) Mo(1) P(3) C(10) -160.1(2) ? . . . .
C(1) Mo(1) P(3) C(36) 78.2(2) ? . . . .
C(1) Mo(1) P(3) C(42) -44.2(2) ? . . . .
P(4) Mo(1) Si(1) C(47) -106.81(17) ? . . . .
P(4) Mo(1) Si(1) C(60) 7.41(18) ? . . . .
P(4) Mo(1) Si(1) C(66) 133.9(2) ? . . . .
Si(1) Mo(1) P(4) C(11) 83.46(16) ? . . . .
Si(1) Mo(1) P(4) C(48) -33.38(18) ? . . . .
Si(1) Mo(1) P(4) C(54) -157.5(2) ? . . . .
C(1) Mo(1) P(4) C(11) 31.5(5) ? . . . .
C(1) Mo(1) P(4) C(48) -85.3(5) ? . . . .
C(1) Mo(1) P(4) C(54) 150.6(5) ? . . . .
C(1) Mo(1) Si(1) C(47) 60.8(2) ? . . . .
C(1) Mo(1) Si(1) C(60) 175.0(2) ? . . . .
C(1) Mo(1) Si(1) C(66) -58.5(2) ? . . . .
Mo(1) P(1) C(8) C(9) 41.5(3) ? . . . .
Mo(1) P(1) C(12) C(13) 134.3(3) ? . . . .
Mo(1) P(1) C(12) C(17) -44.4(4) ? . . . .
Mo(1) P(1) C(18) C(19) -58.7(4) ? . . . .
Mo(1) P(1) C(18) C(23) 121.5(3) ? . . . .
C(8) P(1) C(12) C(13) -104.6(4) ? . . . .
C(8) P(1) C(12) C(17) 76.7(4) ? . . . .
C(12) P(1) C(8) C(9) -87.1(3) ? . . . .
C(8) P(1) C(18) C(19) 177.2(4) ? . . . .
C(8) P(1) C(18) C(23) -2.7(4) ? . . . .
C(18) P(1) C(8) C(9) 172.1(3) ? . . . .
C(12) P(1) C(18) C(19) 75.8(4) ? . . . .
C(12) P(1) C(18) C(23) -104.0(4) ? . . . .
C(18) P(1) C(12) C(13) 0.1(3) ? . . . .
C(18) P(1) C(12) C(17) -178.6(3) ? . . . .
Mo(1) P(2) C(9) C(8) 38.9(3) ? . . . .
Mo(1) P(2) C(24) C(25) 42.3(4) ? . . . .
Mo(1) P(2) C(24) C(29) -139.3(3) ? . . . .
Mo(1) P(2) C(30) C(31) -110.8(4) ? . . . .
Mo(1) P(2) C(30) C(35) 70.6(4) ? . . . .
C(9) P(2) C(24) C(25) -75.2(4) ? . . . .
C(9) P(2) C(24) C(29) 103.2(4) ? . . . .
C(24) P(2) C(9) C(8) 168.6(3) ? . . . .
C(9) P(2) C(30) C(31) 9.3(5) ? . . . .
C(9) P(2) C(30) C(35) -169.4(4) ? . . . .
C(30) P(2) C(9) C(8) -89.2(3) ? . . . .
C(24) P(2) C(30) C(31) 108.8(5) ? . . . .
C(24) P(2) C(30) C(35) -69.8(4) ? . . . .
C(30) P(2) C(24) C(25) -179.7(3) ? . . . .
C(30) P(2) C(24) C(29) -1.3(4) ? . . . .
Mo(1) P(3) C(10) C(11) -44.2(3) ? . . . .
Mo(1) P(3) C(36) C(37) 118.3(3) ? . . . .
Mo(1) P(3) C(36) C(41) -63.0(4) ? . . . .
Mo(1) P(3) C(42) C(43) 162.3(4) ? . . . .
Mo(1) P(3) C(42) C(47) -19.0(4) ? . . . .
C(10) P(3) C(36) C(37) -7.0(4) ? . . . .
C(10) P(3) C(36) C(41) 171.7(3) ? . . . .
C(36) P(3) C(10) C(11) 89.7(3) ? . . . .
C(10) P(3) C(42) C(43) -77.8(5) ? . . . .
C(10) P(3) C(42) C(47) 101.0(4) ? . . . .
C(42) P(3) C(10) C(11) -167.1(3) ? . . . .
C(36) P(3) C(42) C(43) 27.4(5) ? . . . .
C(36) P(3) C(42) C(47) -153.8(4) ? . . . .
C(42) P(3) C(36) C(37) -112.8(4) ? . . . .
C(42) P(3) C(36) C(41) 65.9(4) ? . . . .
Mo(1) P(4) C(11) C(10) -41.2(3) ? . . . .
Mo(1) P(4) C(48) C(49) -68.3(4) ? . . . .
Mo(1) P(4) C(48) C(53) 116.6(4) ? . . . .
Mo(1) P(4) C(54) C(55) 50.3(5) ? . . . .
Mo(1) P(4) C(54) C(59) -137.8(4) ? . . . .
C(11) P(4) C(48) C(49) 171.9(4) ? . . . .
C(11) P(4) C(48) C(53) -3.2(5) ? . . . .
C(48) P(4) C(11) C(10) 88.1(3) ? . . . .
C(11) P(4) C(54) C(55) 172.3(4) ? . . . .
C(11) P(4) C(54) C(59) -15.8(5) ? . . . .
C(54) P(4) C(11) C(10) -175.2(3) ? . . . .
C(48) P(4) C(54) C(55) -84.9(4) ? . . . .
C(48) P(4) C(54) C(59) 87.0(5) ? . . . .
C(54) P(4) C(48) C(49) 69.7(4) ? . . . .
C(54) P(4) C(48) C(53) -105.4(4) ? . . . .
Mo(1) Si(1) C(47) C(42) 32.5(4) ? . . . .
Mo(1) Si(1) C(47) C(46) -156.4(4) ? . . . .
Mo(1) Si(1) C(60) C(61) -108.5(4) ? . . . .
Mo(1) Si(1) C(60) C(65) 76.9(4) ? . . . .
Mo(1) Si(1) C(66) C(67) 6.0(5) ? . . . .
Mo(1) Si(1) C(66) C(71) -174.8(3) ? . . . .
C(47) Si(1) C(60) C(61) 9.1(4) ? . . . .
C(47) Si(1) C(60) C(65) -165.6(4) ? . . . .
C(60) Si(1) C(47) C(42) -96.9(4) ? . . . .
C(60) Si(1) C(47) C(46) 74.2(4) ? . . . .
C(47) Si(1) C(66) C(67) -113.7(4) ? . . . .
C(47) Si(1) C(66) C(71) 65.5(5) ? . . . .
C(66) Si(1) C(47) C(42) 159.9(3) ? . . . .
C(66) Si(1) C(47) C(46) -29.0(5) ? . . . .
C(60) Si(1) C(66) C(67) 143.1(4) ? . . . .
C(60) Si(1) C(66) C(71) -37.7(5) ? . . . .
C(66) Si(1) C(60) C(61) 117.1(4) ? . . . .
C(66) Si(1) C(60) C(65) -57.5(4) ? . . . .
C(1) N(1) C(2B) C(3B) 131.7(10) ? . . . .
C(1) N(1) C(2B) C(7B) -103.9(12) ? . . . .
N(1) C(2A) C(3A) C(4A) -180.0(8) ? . . . .
N(1) C(2A) C(7A) C(6A) -178.7(10) ? . . . .
C(3A) C(2A) C(7A) C(6A) 61.1(16) ? . . . .
C(7A) C(2A) C(3A) C(4A) -62.6(15) ? . . . .
N(1) C(2B) C(3B) C(4B) 69.6(13) ? . . . .
N(1) C(2B) C(7B) C(6B) -65.2(14) ? . . . .
C(3B) C(2B) C(7B) C(6B) 57.9(14) ? . . . .
C(7B) C(2B) C(3B) C(4B) -55.2(13) ? . . . .
C(2A) C(3A) C(4A) C(5A) 57.2(12) ? . . . .
C(2B) C(3B) C(4B) C(5B) 55.6(16) ? . . . .
C(3A) C(4A) C(5A) C(6A) -55.5(15) ? . . . .
C(3B) C(4B) C(5B) C(6B) -58.6(16) ? . . . .
C(4A) C(5A) C(6A) C(7A) 54.3(15) ? . . . .
C(4B) C(5B) C(6B) C(7B) 65.0(17) ? . . . .
C(5A) C(6A) C(7A) C(2A) -55.0(14) ? . . . .
C(5B) C(6B) C(7B) C(2B) -64.8(17) ? . . . .
P(1) C(8) C(9) P(2) -51.5(4) ? . . . .
P(3) C(10) C(11) P(4) 54.6(4) ? . . . .
P(1) C(12) C(13) C(14) -178.3(3) ? . . . .
P(1) C(12) C(17) C(16) 179.8(3) ? . . . .
C(13) C(12) C(17) C(16) 1.0(6) ? . . . .
C(17) C(12) C(13) C(14) 0.4(6) ? . . . .
C(12) C(13) C(14) C(15) -1.7(7) ? . . . .
C(13) C(14) C(15) C(16) 1.6(7) ? . . . .
C(14) C(15) C(16) C(17) -0.2(6) ? . . . .
C(15) C(16) C(17) C(12) -1.1(7) ? . . . .
P(1) C(18) C(19) C(20) -180.0(3) ? . . . .
P(1) C(18) C(23) C(22) -177.3(4) ? . . . .
C(19) C(18) C(23) C(22) 2.9(7) ? . . . .
C(23) C(18) C(19) C(20) -0.1(6) ? . . . .
C(18) C(19) C(20) C(21) -2.0(8) ? . . . .
C(19) C(20) C(21) C(22) 1.2(8) ? . . . .
C(20) C(21) C(22) C(23) 1.6(8) ? . . . .
C(21) C(22) C(23) C(18) -3.7(8) ? . . . .
P(2) C(24) C(25) C(26) 177.9(4) ? . . . .
P(2) C(24) C(29) C(28) -178.2(4) ? . . . .
C(25) C(24) C(29) C(28) 0.2(6) ? . . . .
C(29) C(24) C(25) C(26) -0.6(7) ? . . . .
C(24) C(25) C(26) C(27) 0.4(7) ? . . . .
C(25) C(26) C(27) C(28) 0.2(6) ? . . . .
C(26) C(27) C(28) C(29) -0.6(8) ? . . . .
C(27) C(28) C(29) C(24) 0.4(8) ? . . . .
P(2) C(30) C(31) C(32) -178.2(4) ? . . . .
P(2) C(30) C(35) C(34) 178.5(4) ? . . . .
C(31) C(30) C(35) C(34) -0.2(6) ? . . . .
C(35) C(30) C(31) C(32) 0.4(8) ? . . . .
C(30) C(31) C(32) C(33) -0.5(9) ? . . . .
C(31) C(32) C(33) C(34) 0.5(9) ? . . . .
C(32) C(33) C(34) C(35) -0.3(8) ? . . . .
C(33) C(34) C(35) C(30) 0.2(6) ? . . . .
P(3) C(36) C(37) C(38) 179.8(3) ? . . . .
P(3) C(36) C(41) C(40) -179.4(3) ? . . . .
C(37) C(36) C(41) C(40) -0.6(7) ? . . . .
C(41) C(36) C(37) C(38) 1.1(7) ? . . . .
C(36) C(37) C(38) C(39) -0.9(7) ? . . . .
C(37) C(38) C(39) C(40) 0.1(6) ? . . . .
C(38) C(39) C(40) C(41) 0.4(7) ? . . . .
C(39) C(40) C(41) C(36) -0.2(5) ? . . . .
P(3) C(42) C(43) C(44) -179.6(4) ? . . . .
P(3) C(42) C(47) Si(1) -10.1(5) ? . . . .
P(3) C(42) C(47) C(46) 178.0(4) ? . . . .
C(43) C(42) C(47) Si(1) 168.7(4) ? . . . .
C(43) C(42) C(47) C(46) -3.2(7) ? . . . .
C(47) C(42) C(43) C(44) 1.7(8) ? . . . .
C(42) C(43) C(44) C(45) 1.3(8) ? . . . .
C(43) C(44) C(45) C(46) -2.7(8) ? . . . .
C(44) C(45) C(46) C(47) 1.1(8) ? . . . .
C(45) C(46) C(47) Si(1) -169.1(4) ? . . . .
C(45) C(46) C(47) C(42) 1.9(8) ? . . . .
P(4) C(48) C(49) C(50) -173.3(4) ? . . . .
P(4) C(48) C(53) C(52) 172.2(4) ? . . . .
C(49) C(48) C(53) C(52) -2.9(7) ? . . . .
C(53) C(48) C(49) C(50) 2.1(7) ? . . . .
C(48) C(49) C(50) C(51) 0.7(8) ? . . . .
C(49) C(50) C(51) C(52) -2.6(8) ? . . . .
C(50) C(51) C(52) C(53) 1.8(8) ? . . . .
C(51) C(52) C(53) C(48) 1.0(8) ? . . . .
P(4) C(54) C(55) C(56) 171.6(4) ? . . . .
P(4) C(54) C(59) C(58) -171.5(4) ? . . . .
C(55) C(54) C(59) C(58) 0.5(8) ? . . . .
C(59) C(54) C(55) C(56) -0.9(8) ? . . . .
C(54) C(55) C(56) C(57) -0.0(7) ? . . . .
C(55) C(56) C(57) C(58) 1.5(9) ? . . . .
C(56) C(57) C(58) C(59) -1.9(9) ? . . . .
C(57) C(58) C(59) C(54) 0.9(9) ? . . . .
Si(1) C(60) C(61) C(62) -173.1(4) ? . . . .
Si(1) C(60) C(65) C(64) 173.0(4) ? . . . .
C(61) C(60) C(65) C(64) -1.9(7) ? . . . .
C(65) C(60) C(61) C(62) 1.8(7) ? . . . .
C(60) C(61) C(62) C(63) 0.1(6) ? . . . .
C(61) C(62) C(63) C(64) -1.9(8) ? . . . .
C(62) C(63) C(64) C(65) 1.7(8) ? . . . .
C(63) C(64) C(65) C(60) 0.2(6) ? . . . .
Si(1) C(66) C(67) C(68) 178.4(4) ? . . . .
Si(1) C(66) C(71) C(70) -178.0(4) ? . . . .
C(67) C(66) C(71) C(70) 1.3(8) ? . . . .
C(71) C(66) C(67) C(68) -0.9(8) ? . . . .
C(66) C(67) C(68) C(69) -0.3(8) ? . . . .
C(67) C(68) C(69) C(70) 1.1(8) ? . . . .
C(68) C(69) C(70) C(71) -0.7(8) ? . . . .
C(69) C(70) C(71) C(66) -0.5(8) ? . . . .
C(73) C(72) C(77) C(76) -0.7(9) ? . . . .
C(77) C(72) C(73) C(74) 0.9(9) ? . . . .
C(78) C(72) C(73) C(74) -178.5(6) ? . . . .
C(78) C(72) C(77) C(76) 178.8(6) ? . . . .
C(72) C(73) C(74) C(75) -0.5(9) ? . . . .
C(73) C(74) C(75) C(76) -0.2(8) ? . . . .
C(74) C(75) C(76) C(77) 0.4(9) ? . . . .
C(75) C(76) C(77) C(72) 0.0(10) ? . . . .
